data_4332645
loop_
_publ_author_name
'Zhang, Jian-Jun'
'Hu, Sheng-Min'
'Xiang, Sheng-Chang'
'Sheng, Tianlu'
'Wu, Xin-Tao'
'Li, Ya-Min'

_publ_section_title
;
 Syntheses, Structures, and Properties of High-Nuclear 3d&#x2212;4f
 Clusters with Amino Acid as Ligand:&#x00A0; {Gd6Cu24}, {Tb6Cu26}, and
 {(Ln6Cu24)2Cu} (Ln= Sm, Gd)
;
_journal_issue 18
_journal_name_full 'Inorganic Chemistry'
_journal_page_first 7173
_journal_page_last 7181
_journal_paper_doi 10.1021/ic060610l
_journal_volume 45
_journal_year 2006
_chemical_formula_sum 'C154 H482 Cl20 Cu49 N26 O313 Sm12'
_chemical_formula_weight 13334.32
_chemical_name_systematic
; 
 ? 
;
_space_group_IT_number 5
_symmetry_cell_setting monoclinic
_symmetry_space_group_name_Hall 'C 2y'
_symmetry_space_group_name_H-M 'C 1 2 1'
_atom_sites_solution_hydrogens geom
_atom_sites_solution_primary direct
_atom_sites_solution_secondary difmap
_audit_creation_method SHELXL
_cell_angle_alpha 90.00
_cell_angle_beta 93.4340(10)
_cell_angle_gamma 90.00
_cell_formula_units_Z 2
_cell_length_a 30.1194(10)
_cell_length_b 27.7611(10)
_cell_length_c 29.2933(10)
_cell_measurement_reflns_used 512
_cell_measurement_temperature 293(2)
_cell_measurement_theta_max 24.50
_cell_measurement_theta_min 1.00
_cell_volume 24449.5(15)
_computing_cell_refinement 'Siemens SMART'
_computing_data_collection 'Siemens SMART'
_computing_data_reduction 'Siemens XPREP'
_computing_molecular_graphics 'Bruker SHELXTL'
_computing_publication_material 'Bruker SHELXTL'
_computing_structure_refinement 'Siemens SHELXTL'
_computing_structure_solution 'Siemens SHELXTL'
_diffrn_ambient_temperature 293(2)
_diffrn_measurement_device 'Siemens SMART CCD'
_diffrn_measurement_method 'phi and omega scans'
_diffrn_radiation_monochromator graphite
_diffrn_radiation_source 'fine-focus sealed tube'
_diffrn_radiation_type MoK\a
_diffrn_radiation_wavelength 0.71073
_diffrn_reflns_av_R_equivalents 0.0528
_diffrn_reflns_av_sigmaI/netI 0.0666
_diffrn_reflns_limit_h_max 35
_diffrn_reflns_limit_h_min -33
_diffrn_reflns_limit_k_max 19
_diffrn_reflns_limit_k_min -32
_diffrn_reflns_limit_l_max 34
_diffrn_reflns_limit_l_min -25
_diffrn_reflns_number 35740
_diffrn_reflns_theta_max 24.50
_diffrn_reflns_theta_min 1.00
_diffrn_standards_decay_% none
_diffrn_standards_interval_count none
_diffrn_standards_interval_time none
_diffrn_standards_number none
_exptl_absorpt_coefficient_mu 3.705
_exptl_absorpt_correction_T_max 1.0000
_exptl_absorpt_correction_T_min .6865
_exptl_absorpt_correction_type empirical
_exptl_absorpt_process_details 'SADABS (Sheldrick, 1996)'
_exptl_crystal_colour blue
_exptl_crystal_density_diffrn 1.811
_exptl_crystal_description block
_exptl_crystal_F_000 13194
_exptl_crystal_size_max .23
_exptl_crystal_size_mid .20
_exptl_crystal_size_min .14
_refine_diff_density_max 1.646
_refine_diff_density_min -2.843
_refine_diff_density_rms .440
_refine_ls_abs_structure_details 'Flack H D (1983), Acta Cryst. A39, 876-881'
_refine_ls_abs_structure_Flack 0.02(3)
_refine_ls_extinction_method none
_refine_ls_goodness_of_fit_gt 1.141
_refine_ls_goodness_of_fit_ref 1.163
_refine_ls_matrix_type full
_refine_ls_number_parameters 2446
_refine_ls_number_reflns 25703
_refine_ls_number_restraints 330
_refine_ls_restrained_S_all 1.495
_refine_ls_restrained_S_obs 1.136
_refine_ls_R_factor_gt 0.0869
_refine_ls_shift/su_max 0.005
_refine_ls_shift/su_mean 0.000
_refine_ls_structure_factor_coef Fsqd
_refine_ls_weighting_details 'calc w=1/[\s^2^(Fo^2^)+(0.0895P)^2^+1616.8540P] where P=(Fo^2^+2Fc^2^)/3'
_refine_ls_weighting_scheme calc
_refine_ls_wR_factor_gt 0.2169
_refine_ls_wR_factor_ref 0.3228
_reflns_number_gt 20833
_reflns_number_total 26845
_reflns_threshold_expression >2sigma(I)
_cod_data_source_file ic060610lsup3.cif
_cod_data_source_block Sm12Cu49
_cod_depositor_comments
;
The following automatic conversions were performed:

'_symmetry_cell_setting' value 'Monoclinic' changed to 'monoclinic'
according to /home/saulius/struct/CIF-dictionaries/cif_core.dic
dictionary named 'cif_core.dic' version 2.4.2 from 2011-04-26.

Automatic conversion script
Id: cif_fix_values 1891 2012-01-12 08:04:46Z andrius 
;
_cod_original_sg_symbol_H-M C2
_cod_database_code 4332645
_refine_ls_r_factor_ref 0.1282

loop_
_symmetry_equiv_pos_as_xyz
'x, y, z'
'-x, y, -z'
'x+1/2, y+1/2, z'
'-x+1/2, y+1/2, -z'

loop_
_atom_site_label
_atom_site_type_symbol
_atom_site_fract_x
_atom_site_fract_y
_atom_site_fract_z
_atom_site_U_iso_or_equiv
_atom_site_adp_type
_atom_site_occupancy
_atom_site_calc_flag
_atom_site_refinement_flags
Sm1 Sm 0.71725(5) 0.24787(6) 0.08289(5) 0.0288(3) Uani 1 d .
Sm2 Sm 0.86498(5) 0.39721(6) 0.21149(5) 0.0295(4) Uani 1 d .
Sm3 Sm 0.84280(5) 0.24973(6) 0.40282(5) 0.0323(4) Uani 1 d .
Sm4 Sm 0.69499(5) 0.10019(6) 0.27444(5) 0.0295(4) Uani 1 d .
Sm5 Sm 0.65342(5) 0.34865(6) 0.28846(5) 0.0272(4) Uani 1 d .
Sm6 Sm 0.90662(5) 0.14933(6) 0.19835(5) 0.0285(4) Uani 1 d .
Cu1 Cu 0.79033(11) 0.31933(14) 0.15007(12) 0.0286(8) Uani 1 d D
Cu2 Cu 0.85301(12) 0.32038(15) 0.30346(12) 0.0302(9) Uani 1 d D
Cu3 Cu 0.76979(11) 0.17835(14) 0.33592(12) 0.0307(8) Uani 1 d D
Cu4 Cu 0.70672(11) 0.17909(14) 0.18368(12) 0.0291(8) Uani 1 d D
Cu5 Cu 0.68873(11) 0.29671(14) 0.18867(12) 0.0286(8) Uani 1 d D
Cu6 Cu 0.76085(11) 0.36884(15) 0.24975(12) 0.0296(8) Uani 1 d D
Cu7 Cu 0.75151(11) 0.29971(15) 0.34162(12) 0.0306(8) Uani 1 d D
Cu8 Cu 0.67881(11) 0.22614(14) 0.28257(11) 0.0278(8) Uani 1 d D
Cu9 Cu 0.80875(11) 0.19892(14) 0.14455(12) 0.0301(8) Uani 1 d D
Cu10 Cu 0.88052(11) 0.27132(14) 0.20423(12) 0.0312(8) Uani 1 d D
Cu11 Cu 0.87084(11) 0.20076(15) 0.29740(12) 0.0307(8) Uani 1 d D
Cu12 Cu 0.79906(11) 0.12988(14) 0.23756(12) 0.0280(8) Uani 1 d D
Cu13 Cu 0.73947(15) 0.1995(2) -0.02750(13) 0.0479(11) Uani 1 d .
Cu14 Cu 0.7268(2) 0.3062(2) -0.02436(14) 0.0526(12) Uani 1 d .
Cu15 Cu 0.94312(13) 0.4810(2) 0.2650(2) 0.0489(11) Uani 1 d .
Cu16 Cu 0.85978(13) 0.5254(2) 0.2211(2) 0.0515(12) Uani 1 d .
Cu17 Cu 0.8354(2) 0.1872(2) 0.50887(14) 0.0591(13) Uani 1 d .
Cu18 Cu 0.8224(2) 0.2948(2) 0.51384(14) 0.0552(12) Uani 1 d .
Cu19 Cu 0.70231(13) -0.0288(2) 0.2640(2) 0.0473(11) Uani 1 d .
Cu20 Cu 0.61864(14) 0.0160(2) 0.21892(15) 0.0453(10) Uani 1 d .
Cu21 Cu 0.54393(13) 0.3377(2) 0.33036(14) 0.0423(11) Uani 1 d .
Cu22 Cu 0.55066(12) 0.3989(2) 0.24331(13) 0.0418(10) Uani 1 d .
Cu23 Cu 1.01750(12) 0.1623(2) 0.16187(14) 0.0455(11) Uani 1 d .
Cu24 Cu 1.00831(12) 0.0954(2) 0.24317(13) 0.0384(9) Uani 1 d .
Cu25 Cu 0.5000 0.3732(4) 0.5000 0.098(3) Uani 1 d S
Cl1 Cl 0.7794(7) 0.2495(9) 0.2425(7) 0.191(10) Uani 1 d D
Cl2 Cl 0.5579(3) 0.2100(4) 0.1777(4) 0.057(3) Uani 1 d .
Cl3 Cl 0.6960(3) 0.4471(4) 0.1256(3) 0.055(2) Uani 1 d .
Cl4 Cl 0.8652(4) 0.0472(4) 0.3586(4) 0.072(3) Uani 1 d .
Cl5 Cl 0.8998(4) 0.2803(5) 0.0502(4) 0.075(3) Uani 1 d .
Cl6 Cl 0.6638(4) 0.2105(7) 0.4367(4) 0.096(5) Uani 1 d .
Cl7 Cl 1.0020(3) 0.2918(4) 0.3063(4) 0.069(3) Uani 1 d D
Cl8 Cl 0.7535(4) 0.0495(4) 0.0983(4) 0.077(3) Uani 1 d .
Cl9 Cl 0.8014(4) 0.4520(5) 0.3812(4) 0.074(3) Uani 1 d .
Cl10 Cl 0.1619(5) 0.2074(9) 0.2234(6) 0.152(8) Uani 1 d D
C1 C 0.7253(17) 0.4079(19) -0.0494(16) 0.093(9) Uani 1 d U
H1A H 0.6968(17) 0.3945(19) -0.0600(16) 0.111 Uiso 1 calc R
H1B H 0.7360(17) 0.4281(19) -0.0735(16) 0.111 Uiso 1 calc R
C2 C 0.7203(21) 0.4371(16) -0.0072(17) 0.105(10) Uani 1 d U
H2A H 0.7007(21) 0.4215(16) 0.0134(17) 0.126 Uiso 1 calc R
H2B H 0.7093(21) 0.4692(16) -0.0144(17) 0.126 Uiso 1 calc R
C3 C 0.7686(20) 0.4383(14) 0.0130(13) 0.092(9) Uani 1 d U
H3A H 0.7703(20) 0.4463(14) 0.0454(13) 0.110 Uiso 1 calc R
H3B H 0.7867(20) 0.4608(14) -0.0032(13) 0.110 Uiso 1 calc R
C4 C 0.7822(18) 0.3843(13) 0.0044(10) 0.074(7) Uani 1 d U
H4A H 0.8140(18) 0.3837(13) -0.0011(10) 0.089 Uiso 1 calc R
C5 C 0.7753(12) 0.3535(13) 0.0453(10) 0.045(6) Uani 1 d U
C6 C 0.9837(23) 0.5165(20) 0.3550(17) 0.132(17) Uani 1 d U
H6A H 0.9601(23) 0.5398(20) 0.3486(17) 0.158 Uiso 1 calc R
H6B H 1.0120(23) 0.5318(20) 0.3501(17) 0.158 Uiso 1 calc R
C7 C 0.9827(26) 0.4946(20) 0.4145(18) 0.137(15) Uani 1 d U
H7A H 1.0109(26) 0.4811(20) 0.4262(18) 0.164 Uiso 1 calc R
H7B H 0.9721(26) 0.5184(20) 0.4355(18) 0.164 Uiso 1 calc R
C8 C 0.9456(19) 0.4538(24) 0.3995(14) 0.118(12) Uani 1 d U
H8A H 0.9160(19) 0.4676(24) 0.3976(14) 0.141 Uiso 1 calc R
H8B H 0.9464(19) 0.4275(24) 0.4214(14) 0.141 Uiso 1 calc R
C9 C 0.9596(13) 0.4343(18) 0.3479(13) 0.073(6) Uani 1 d U
H9A H 0.9846(13) 0.4122(18) 0.3540(13) 0.088 Uiso 1 calc R
C10 C 0.9219(10) 0.4035(18) 0.3253(14) 0.066(7) Uani 1 d U
C11 C 0.7851(17) 0.1089(29) 0.5589(14) 0.137(23) Uani 1 d DU
H11A H 0.7988(17) 0.0829(29) 0.5768(14) 0.165 Uiso 1 calc R
H11B H 0.7824(17) 0.1368(29) 0.5785(14) 0.165 Uiso 1 calc R
C12 C 0.7405(19) 0.0939(38) 0.5387(13) 0.192(40) Uani 1 d DU
H12A H 0.7185(19) 0.1186(38) 0.5438(13) 0.230 Uiso 1 calc R
H12B H 0.7312(19) 0.0641(38) 0.5526(13) 0.230 Uiso 1 calc R
C13 C 0.7455(14) 0.0869(13) 0.4880(11) 0.089(8) Uani 1 d DU
H13A H 0.7412(14) 0.0532(13) 0.4802(11) 0.107 Uiso 1 calc R
H13B H 0.7230(14) 0.1055(13) 0.4707(11) 0.107 Uiso 1 calc R
C14 C 0.7901(13) 0.1025(13) 0.4756(10) 0.081(8) Uani 1 d DU
H14A H 0.8064(13) 0.0739(13) 0.4662(10) 0.097 Uiso 1 calc R
C15 C 0.7902(13) 0.1385(13) 0.4377(12) 0.057(6) Uani 1 d DU
C16 C 0.5417(11) 0.0369(23) 0.1538(13) 0.097(12) Uani 1 d U
H16A H 0.5368(11) 0.0601(23) 0.1777(13) 0.116 Uiso 1 calc R
H16B H 0.5219(11) 0.0097(23) 0.1570(13) 0.116 Uiso 1 calc R
C17 C 0.5349(13) 0.0591(21) 0.1078(15) 0.089(11) Uani 1 d U
H17A H 0.5105(13) 0.0820(21) 0.1072(15) 0.107 Uiso 1 calc R
H17B H 0.5282(13) 0.0347(21) 0.0848(15) 0.107 Uiso 1 calc R
C18 C 0.5782(12) 0.0845(17) 0.0990(14) 0.071(7) Uani 1 d U
H18A H 0.5849(12) 0.0821(17) 0.0671(14) 0.085 Uiso 1 calc R
H18B H 0.5772(12) 0.1182(17) 0.1077(14) 0.085 Uiso 1 calc R
C19 C 0.6111(11) 0.0574(14) 0.1289(11) 0.049(5) Uani 1 d U
H19A H 0.6309(11) 0.0403(14) 0.1090(11) 0.058 Uiso 1 calc R
C20 C 0.6410(11) 0.0894(12) 0.1624(10) 0.040(5) Uani 1 d U
C21 C 0.5358(17) 0.4492(18) 0.1577(13) 0.093(13) Uani 1 d U
H21A H 0.5595(17) 0.4666(18) 0.1744(13) 0.112 Uiso 1 calc R
H21B H 0.5087(17) 0.4678(18) 0.1592(13) 0.112 Uiso 1 calc R
C22 C 0.5470(25) 0.4440(21) 0.1084(15) 0.129(23) Uani 1 d U
H22A H 0.5710(25) 0.4655(21) 0.1013(15) 0.155 Uiso 1 calc R
H22B H 0.5213(25) 0.4508(21) 0.0879(15) 0.155 Uiso 1 calc R
C23 C 0.5620(13) 0.3884(18) 0.1048(12) 0.073(8) Uani 1 d U
H23A H 0.5429(13) 0.3707(18) 0.0828(12) 0.088 Uiso 1 calc R
H23B H 0.5927(13) 0.3854(18) 0.0969(12) 0.088 Uiso 1 calc R
C24 C 0.5561(10) 0.3728(16) 0.1511(11) 0.057(6) Uani 1 d U
H24A H 0.5370(10) 0.3443(16) 0.1476(11) 0.068 Uiso 1 calc R
C25 C 0.5989(11) 0.3540(13) 0.1749(12) 0.044(6) Uani 1 d U
C26 C 0.7902(13) 0.5949(17) 0.2010(16) 0.091(8) Uani 1 d U
H26A H 0.8050(13) 0.5877(17) 0.1732(16) 0.109 Uiso 1 calc R
H26B H 0.7928(13) 0.6291(17) 0.2071(16) 0.109 Uiso 1 calc R
C27 C 0.7395(16) 0.5793(27) 0.1958(19) 0.115(13) Uani 1 d U
H27A H 0.7197(16) 0.5893(27) 0.1721(19) 0.138 Uiso 1 calc R
C28 C 0.7296(15) 0.5525(16) 0.2270(21) 0.092(10) Uani 1 d U
H28A H 0.7009(15) 0.5442(16) 0.2342(21) 0.110 Uiso 1 calc R
C29 C 0.7733(12) 0.5349(14) 0.2520(19) 0.083(8) Uani 1 d U
H29A H 0.7702(12) 0.5380(14) 0.2849(19) 0.100 Uiso 1 calc R
C30 C 0.7799(11) 0.4826(15) 0.2415(12) 0.044(7) Uani 1 d U
C31 C 0.8029(18) 0.4011(18) 0.5236(23) 0.118(18) Uani 1 d U
H31A H 0.8201(18) 0.4107(18) 0.5512(23) 0.142 Uiso 1 calc R
H31B H 0.8217(18) 0.4027(18) 0.4979(23) 0.142 Uiso 1 calc R
C32 C 0.7647(18) 0.4302(20) 0.5162(23) 0.119(13) Uani 1 d U
H32A H 0.7721(18) 0.4594(20) 0.5000(23) 0.143 Uiso 1 calc R
H32B H 0.7532(18) 0.4393(20) 0.5452(23) 0.143 Uiso 1 calc R
C33 C 0.7316(18) 0.4030(16) 0.4894(13) 0.081(7) Uani 1 d U
H33A H 0.7309(18) 0.4129(16) 0.4576(13) 0.097 Uiso 1 calc R
H33B H 0.7024(18) 0.4080(16) 0.5007(13) 0.097 Uiso 1 calc R
C34 C 0.7448(14) 0.3502(17) 0.4938(10) 0.061(5) Uani 1 d U
H34A H 0.7200(14) 0.3315(17) 0.5047(10) 0.073 Uiso 1 calc R
C35 C 0.7603(10) 0.3277(14) 0.4475(10) 0.045(6) Uani 1 d U
C36 C 0.4701(11) 0.2628(15) 0.3443(15) 0.065(10) Uani 1 d U
H36A H 0.4503(11) 0.2728(15) 0.3674(15) 0.078 Uiso 1 calc R
H36B H 0.4602(11) 0.2781(15) 0.3157(15) 0.078 Uiso 1 calc R
C37 C 0.4680(13) 0.2122(19) 0.3391(30) 0.172(36) Uani 1 d U
H37A H 0.4480(13) 0.2028(19) 0.3134(30) 0.207 Uiso 1 calc R
H37B H 0.4589(13) 0.1965(19) 0.3667(30) 0.207 Uiso 1 calc R
C38 C 0.5154(12) 0.2015(16) 0.3306(17) 0.075(10) Uani 1 d U
H38A H 0.5225(12) 0.1691(16) 0.3408(17) 0.090 Uiso 1 calc R
H38B H 0.5192(12) 0.2030(16) 0.2980(17) 0.090 Uiso 1 calc R
C39 C 0.5465(10) 0.2359(14) 0.3546(11) 0.049(5) Uani 1 d U
H39A H 0.5577(10) 0.2239(14) 0.3845(11) 0.058 Uiso 1 calc R
C40 C 0.5858(10) 0.2500(12) 0.3229(8) 0.031(4) Uani 1 d U
C41 C 0.8103(13) 0.1478(17) -0.0796(12) 0.073(10) Uani 1 d U
H41A H 0.7976(13) 0.1295(17) -0.1054(12) 0.088 Uiso 1 calc R
H41B H 0.8136(13) 0.1810(17) -0.0892(12) 0.088 Uiso 1 calc R
C42 C 0.8509(14) 0.1293(28) -0.0657(14) 0.125(24) Uani 1 d U
H42A H 0.8746(14) 0.1450(28) -0.0812(14) 0.150 Uiso 1 calc R
H42B H 0.8521(14) 0.0949(28) -0.0714(14) 0.150 Uiso 1 calc R
C43 C 0.8543(15) 0.1399(32) -0.0157(14) 0.153(33) Uani 1 d U
H43A H 0.8752(15) 0.1179(32) -0.0002(14) 0.183 Uiso 1 calc R
H43B H 0.8650(15) 0.1725(32) -0.0106(14) 0.183 Uiso 1 calc R
C44 C 0.8108(12) 0.1344(14) 0.0025(12) 0.057(6) Uani 1 d U
H44A H 0.8069(12) 0.1006(14) 0.0110(12) 0.068 Uiso 1 calc R
C45 C 0.8019(13) 0.1634(14) 0.0400(13) 0.054(6) Uani 1 d U
C46 C 1.0618(17) 0.2300(17) 0.0983(14) 0.087(9) Uani 1 d U
H46A H 1.0524(17) 0.2045(17) 0.0772(14) 0.104 Uiso 1 calc R
H46B H 1.0938(17) 0.2335(17) 0.0980(14) 0.104 Uiso 1 calc R
C47 C 1.0393(20) 0.2762(17) 0.0848(16) 0.112(15) Uani 1 d U
H47A H 1.0597(20) 0.2959(17) 0.0685(16) 0.134 Uiso 1 calc R
H47B H 1.0138(20) 0.2692(17) 0.0641(16) 0.134 Uiso 1 calc R
C48 C 1.0256(14) 0.3016(16) 0.1209(15) 0.077(7) Uani 1 d U
H48A H 0.9964(14) 0.3154(16) 0.1142(15) 0.093 Uiso 1 calc R
H48B H 1.0464(14) 0.3271(16) 0.1296(15) 0.093 Uiso 1 calc R
C49 C 1.0245(11) 0.2619(15) 0.1593(15) 0.065(6) Uani 1 d U
H49A H 1.0401(11) 0.2745(15) 0.1872(15) 0.079 Uiso 1 calc R
C50 C 0.9765(11) 0.2517(14) 0.1694(14) 0.058(8) Uani 1 d U
C51 C 1.0733(12) 0.0960(18) 0.3283(12) 0.071(10) Uani 1 d U
H51A H 1.0912(12) 0.0669(18) 0.3294(12) 0.085 Uiso 1 calc R
H51B H 1.0870(12) 0.1188(18) 0.3084(12) 0.085 Uiso 1 calc R
C52 C 1.0732(13) 0.1161(21) 0.3734(12) 0.089(14) Uani 1 d U
H52A H 1.0941(13) 0.1425(21) 0.3781(12) 0.106 Uiso 1 calc R
H52B H 1.0782(13) 0.0921(21) 0.3972(12) 0.106 Uiso 1 calc R
C53 C 1.0262(12) 0.1325(19) 0.3685(10) 0.073(8) Uani 1 d U
H53A H 1.0146(12) 0.1320(19) 0.3986(10) 0.088 Uiso 1 calc R
H53B H 1.0264(12) 0.1658(19) 0.3586(10) 0.088 Uiso 1 calc R
C54 C 0.9966(11) 0.1081(14) 0.3395(10) 0.048(6) Uani 1 d U
H54A H 0.9826(11) 0.0829(14) 0.3571(10) 0.057 Uiso 1 calc R
C55 C 0.9587(10) 0.1372(14) 0.3120(9) 0.039(6) Uani 1 d U
C56 C 0.7526(15) -0.1097(12) 0.2187(19) 0.092(11) Uani 1 d U
H56A H 0.7440(15) -0.1404(12) 0.2312(19) 0.111 Uiso 1 calc R
H56B H 0.7327(15) -0.1015(12) 0.1926(19) 0.111 Uiso 1 calc R
C57 C 0.7992(16) -0.1092(15) 0.2074(18) 0.091(8) Uani 1 d U
H57A H 0.8023(16) -0.1239(15) 0.1777(18) 0.109 Uiso 1 calc R
H57B H 0.8171(16) -0.1274(15) 0.2300(18) 0.109 Uiso 1 calc R
C58 C 0.8150(15) -0.0583(14) 0.2067(14) 0.071(6) Uani 1 d U
H58A H 0.8472(15) -0.0564(14) 0.2098(14) 0.085 Uiso 1 calc R
H58B H 0.8044(15) -0.0419(14) 0.1790(14) 0.085 Uiso 1 calc R
C59 C 0.7949(11) -0.0386(13) 0.2468(13) 0.056(7) Uani 1 d U
H59A H 0.8160(11) -0.0427(13) 0.2732(13) 0.067 Uiso 1 calc R
C60 C 0.7818(10) 0.0141(14) 0.2438(13) 0.048(8) Uani 1 d U
C61 C 0.7089(14) 0.2513(18) -0.1084(12) 0.061(9) Uani 1 d U
C62 C 0.6957(14) 0.2512(17) -0.1600(11) 0.074(12) Uani 1 d U
H62A H 0.6888(14) 0.2835(17) -0.1699(11) 0.111 Uiso 1 calc R
H62B H 0.6700(14) 0.2311(17) -0.1658(11) 0.111 Uiso 1 calc R
H62C H 0.7199(14) 0.2390(17) -0.1764(11) 0.111 Uiso 1 calc R
C63 C 0.9428(13) 0.5793(15) 0.2333(13) 0.057(8) Uani 1 d U
C64 C 0.9680(14) 0.6270(16) 0.2323(22) 0.104(19) Uani 1 d U
H64A H 0.9985(14) 0.6219(16) 0.2423(22) 0.157 Uiso 1 calc R
H64B H 0.9548(14) 0.6496(16) 0.2523(22) 0.157 Uiso 1 calc R
H64C H 0.9663(14) 0.6395(16) 0.2017(22) 0.157 Uiso 1 calc R
C65 C 0.8517(12) 0.2428(23) 0.5965(13) 0.071(9) Uani 1 d U
C66 C 0.8616(22) 0.2339(20) 0.6430(13) 0.120(23) Uani 1 d U
H66A H 0.8656(22) 0.1999(20) 0.6478(13) 0.181 Uiso 1 calc R
H66B H 0.8376(22) 0.2451(20) 0.6604(13) 0.181 Uiso 1 calc R
H66C H 0.8885(22) 0.2505(20) 0.6529(13) 0.181 Uiso 1 calc R
C67 C 0.6196(12) -0.0840(14) 0.2458(14) 0.054(8) Uani 1 d U
C68 C 0.6024(12) -0.1353(13) 0.2449(15) 0.067(11) Uani 1 d U
H68A H 0.6246(12) -0.1563(13) 0.2587(15) 0.100 Uiso 1 calc R
H68B H 0.5956(12) -0.1450(13) 0.2138(15) 0.100 Uiso 1 calc R
H68C H 0.5759(12) -0.1371(13) 0.2616(15) 0.100 Uiso 1 calc R
C69 C 0.4770(12) 0.4125(19) 0.2985(14) 0.069(8) Uani 1 d U
C70 C 0.4257(11) 0.4267(19) 0.3018(15) 0.087(13) Uani 1 d U
H70A H 0.4145(11) 0.4120(19) 0.3284(15) 0.130 Uiso 1 calc R
H70B H 0.4089(11) 0.4155(19) 0.2750(15) 0.130 Uiso 1 calc R
H70C H 0.4230(11) 0.4610(19) 0.3040(15) 0.130 Uiso 1 calc R
C71 C 1.0818(9) 0.0863(13) 0.1818(10) 0.039(6) Uani 1 d U
C72 C 1.1235(9) 0.0636(15) 0.1691(13) 0.060(9) Uani 1 d U
H72A H 1.1308(9) 0.0374(15) 0.1895(13) 0.091 Uiso 1 calc R
H72B H 1.1470(9) 0.0869(15) 0.1710(13) 0.091 Uiso 1 calc R
H72C H 1.1198(9) 0.0516(15) 0.1383(13) 0.091 Uiso 1 calc R
C75 C 0.5794(16) 0.3453(23) 0.5570(10) 0.157(17) Uani 1 d DU
H75A H 0.5561(16) 0.3222(23) 0.5623(10) 0.188 Uiso 1 calc R
H75B H 0.5875(16) 0.3616(23) 0.5855(10) 0.188 Uiso 1 calc R
C76 C 0.6187(17) 0.3201(19) 0.5400(13) 0.145(13) Uani 1 d DU
H76A H 0.6178(17) 0.2861(19) 0.5473(13) 0.174 Uiso 1 calc R
H76B H 0.6460(17) 0.3338(19) 0.5536(13) 0.174 Uiso 1 calc R
C77 C 0.6159(13) 0.3274(18) 0.4892(11) 0.127(12) Uani 1 d DU
H77A H 0.6013(13) 0.3002(18) 0.4740(11) 0.152 Uiso 1 calc R
H77B H 0.6455(13) 0.3307(18) 0.4782(11) 0.152 Uiso 1 calc R
C78 C 0.5896(10) 0.3727(17) 0.4800(8) 0.111(12) Uani 1 d DU
H78A H 0.6107(10) 0.3994(17) 0.4781(8) 0.134 Uiso 1 calc R
C79 C 0.5605(10) 0.3725(23) 0.4376(9) 0.107(14) Uani 1 d DU
N1 N 0.7572(15) 0.3691(13) -0.0381(9) 0.079(9) Uani 1 d U
H1C H 0.7760(15) 0.3651(13) -0.0610(9) 0.095 Uiso 1 calc R
N2 N 0.9772(10) 0.4740(15) 0.3251(11) 0.071(7) Uani 1 d U
H2C H 1.0051(10) 0.4649(15) 0.3183(11) 0.085 Uiso 1 calc R
N3 N 0.8127(13) 0.1211(12) 0.5190(9) 0.085(8) Uani 1 d DU
H3C H 0.8376(13) 0.1026(12) 0.5234(9) 0.101 Uiso 1 calc R
N4 N 0.5884(10) 0.0212(12) 0.1553(12) 0.066(6) Uani 1 d U
H4B H 0.5900(10) -0.0078(12) 0.1410(12) 0.080 Uiso 1 calc R
N5 N 0.5305(8) 0.4064(13) 0.1775(10) 0.056(6) Uani 1 d U
H5A H 0.5012(8) 0.3981(13) 0.1741(10) 0.068 Uiso 1 calc R
N6 N 0.8100(11) 0.5674(13) 0.2391(14) 0.073(7) Uani 1 d U
H6C H 0.8189(11) 0.5870(13) 0.2628(14) 0.088 Uiso 1 calc R
N7 N 0.7827(11) 0.3491(14) 0.5287(9) 0.064(6) Uani 1 d U
H7C H 0.7726(11) 0.3452(14) 0.5571(9) 0.077 Uiso 1 calc R
N8 N 0.5183(8) 0.2791(12) 0.3583(10) 0.053(6) Uani 1 d U
H8C H 0.5184(8) 0.2855(12) 0.3888(10) 0.064 Uiso 1 calc R
N9 N 0.7791(10) 0.1456(12) -0.0400(10) 0.056(7) Uani 1 d U
H9B H 0.7616(10) 0.1192(12) -0.0449(10) 0.068 Uiso 1 calc R
N10 N 1.0490(9) 0.2188(13) 0.1440(11) 0.062(6) Uani 1 d U
H10A H 1.0750(9) 0.2185(13) 0.1616(11) 0.075 Uiso 1 calc R
N11 N 1.0286(9) 0.0843(11) 0.3090(10) 0.051(5) Uani 1 d U
H11C H 1.0254(9) 0.0522(11) 0.3137(10) 0.061 Uiso 1 calc R
N12 N 0.7550(10) -0.0715(12) 0.2532(14) 0.077(7) Uani 1 d U
H12C H 0.7613(10) -0.0868(12) 0.2803(14) 0.092 Uiso 1 calc R
N13 N 0.5636(8) 0.3806(16) 0.5218(10) 0.127(12) Uani 1 d DU
H13C H 0.5684(8) 0.4110(16) 0.5325(10) 0.152 Uiso 1 calc R
O1 O 0.7483(8) 0.3178(9) 0.0393(7) 0.047(5) Uani 1 d U
O2 O 0.7948(8) 0.3645(9) 0.0819(7) 0.048(5) Uani 1 d U
O3 O 0.9136(8) 0.4214(10) 0.2824(9) 0.057(6) Uani 1 d U
O4 O 0.9046(8) 0.3690(12) 0.3425(8) 0.065(6) Uani 1 d U
O5 O 0.8125(8) 0.1779(9) 0.4452(7) 0.045(5) Uani 1 d U
O6 O 0.7682(8) 0.1301(9) 0.4001(8) 0.048(5) Uani 1 d U
O7 O 0.6470(6) 0.0769(8) 0.2024(7) 0.035(4) Uani 1 d U
O8 O 0.6583(7) 0.1250(8) 0.1442(7) 0.044(5) Uani 1 d U
O9 O 0.6015(6) 0.3651(8) 0.2193(7) 0.037(5) Uani 1 d U
O10 O 0.6252(7) 0.3331(8) 0.1541(7) 0.040(5) Uani 1 d U
O11 O 0.8187(6) 0.4693(8) 0.2273(7) 0.041(5) Uani 1 d U
O12 O 0.7515(6) 0.4537(8) 0.2529(7) 0.035(4) Uani 1 d U
O13 O 0.7964(8) 0.3050(9) 0.4511(7) 0.045(5) Uani 1 d U
O14 O 0.7358(7) 0.3338(9) 0.4139(6) 0.043(5) Uani 1 d U
O15 O 0.5923(6) 0.2936(8) 0.3163(7) 0.035(4) Uani 1 d U
O16 O 0.6098(7) 0.2133(8) 0.3114(8) 0.043(5) Uani 1 d U
O17 O 0.7662(7) 0.1952(9) 0.0352(6) 0.045(5) Uani 1 d U
O18 O 0.8242(7) 0.1648(10) 0.0752(8) 0.053(6) Uani 1 d U
O19 O 0.9682(7) 0.2068(8) 0.1736(7) 0.037(5) Uani 1 d U
O20 O 0.9508(7) 0.2821(9) 0.1780(7) 0.042(5) Uani 1 d U
O21 O 0.9579(7) 0.1307(9) 0.2675(6) 0.043(6) Uani 1 d U
O22 O 0.9351(6) 0.1632(10) 0.3327(6) 0.042(5) Uani 1 d U
O23 O 0.7431(6) 0.0256(8) 0.2561(7) 0.036(5) Uani 1 d U
O24 O 0.8087(7) 0.0444(9) 0.2379(9) 0.055(6) Uani 1 d U
O25 O 0.5796(8) 0.3605(13) 0.4006(8) 0.073(9) Uani 1 d U
O26 O 0.5195(9) 0.3700(19) 0.4398(8) 0.133(19) Uani 1 d U
O30 O 0.7255(6) 0.3140(7) 0.1381(6) 0.031(5) Uani 1 d .
H30A H 0.7141(6) 0.3438(7) 0.1238(6) 0.037 Uiso 1 calc R
O31 O 0.7870(6) 0.3770(8) 0.1894(7) 0.035(5) Uani 1 d .
H31C H 0.7726(6) 0.4037(8) 0.1723(7) 0.042 Uiso 1 calc R
O32 O 0.6997(6) 0.3580(7) 0.2233(6) 0.028(4) Uani 1 d .
H32C H 0.6896(6) 0.3856(7) 0.2046(6) 0.034 Uiso 1 calc R
O33 O 0.8220(6) 0.3768(9) 0.2775(7) 0.041(6) Uani 1 d .
H33C H 0.8231(6) 0.4033(9) 0.2997(7) 0.049 Uiso 1 calc R
O34 O 0.8146(6) 0.3169(8) 0.3545(6) 0.034(5) Uani 1 d .
H34B H 0.8166(6) 0.3470(8) 0.3720(6) 0.040 Uiso 1 calc R
O35 O 0.7333(6) 0.3599(7) 0.3091(6) 0.028(5) Uani 1 d .
H35A H 0.7384(6) 0.3881(7) 0.3289(6) 0.034 Uiso 1 calc R
O36 O 0.7679(6) 0.2364(8) 0.3725(6) 0.032(5) Uani 1 d .
H36C H 0.7486(6) 0.2310(8) 0.3978(6) 0.038 Uiso 1 calc R
O37 O 0.7048(6) 0.1735(7) 0.3223(6) 0.032(5) Uani 1 d .
H37C H 0.6890(6) 0.1705(7) 0.3505(6) 0.038 Uiso 1 calc R
O38 O 0.6904(5) 0.2790(8) 0.3273(6) 0.031(5) Uani 1 d .
H38C H 0.6760(5) 0.2718(8) 0.3556(6) 0.037 Uiso 1 calc R
O39 O 0.6783(6) 0.2375(7) 0.1547(6) 0.024(4) Uani 1 d .
H39B H 0.6464(6) 0.2322(7) 0.1480(6) 0.029 Uiso 1 calc R
O40 O 0.6549(6) 0.2764(7) 0.2415(6) 0.029(5) Uani 1 d .
H40A H 0.6244(6) 0.2679(7) 0.2308(6) 0.035 Uiso 1 calc R
O41 O 0.6696(6) 0.1752(7) 0.2379(6) 0.026(4) Uani 1 d .
H41C H 0.6380(6) 0.1729(7) 0.2280(6) 0.032 Uiso 1 calc R
O42 O 0.7942(6) 0.2604(7) 0.1151(7) 0.034(5) Uani 1 d .
H42C H 0.8138(6) 0.2656(7) 0.0900(7) 0.040 Uiso 1 calc R
O43 O 0.8557(6) 0.3229(7) 0.1646(6) 0.027(5) Uani 1 d .
H43C H 0.8719(6) 0.3254(7) 0.1367(6) 0.033 Uiso 1 calc R
O44 O 0.8707(7) 0.2178(8) 0.1599(6) 0.035(5) Uani 1 d .
H44B H 0.8855(7) 0.2251(8) 0.1319(6) 0.042 Uiso 1 calc R
O45 O 0.7454(6) 0.1811(9) 0.1322(6) 0.036(5) Uani 1 d .
H45A H 0.7433(6) 0.1506(9) 0.1152(6) 0.044 Uiso 1 calc R
O46 O 0.8253(6) 0.1395(7) 0.1780(6) 0.029(5) Uani 1 d .
H46C H 0.8200(6) 0.1112(7) 0.1583(6) 0.035 Uiso 1 calc R
O47 O 0.7394(5) 0.1228(8) 0.2113(7) 0.032(5) Uani 1 d .
H47C H 0.7388(5) 0.0964(8) 0.1891(7) 0.039 Uiso 1 calc R
O48 O 0.7712(6) 0.1209(8) 0.2960(6) 0.033(5) Uani 1 d .
H48C H 0.7857(6) 0.0942(8) 0.3130(6) 0.040 Uiso 1 calc R
O49 O 0.8351(7) 0.1828(8) 0.3473(6) 0.037(5) Uani 1 d .
H49B H 0.8466(7) 0.1530(8) 0.3615(6) 0.044 Uiso 1 calc R
O50 O 0.8597(5) 0.1388(9) 0.2631(7) 0.037(5) Uani 1 d .
H50A H 0.8695(5) 0.1110(9) 0.2818(7) 0.044 Uiso 1 calc R
O51 O 0.9052(6) 0.2203(7) 0.2459(6) 0.028(5) Uani 1 d .
H51C H 0.9355(6) 0.2288(7) 0.2570(6) 0.034 Uiso 1 calc R
O52 O 0.8888(6) 0.3220(8) 0.2502(6) 0.034(5) Uani 1 d .
H52C H 0.9204(6) 0.3242(8) 0.2603(6) 0.041 Uiso 1 calc R
O53 O 0.8812(6) 0.2631(7) 0.3324(6) 0.023(4) Uani 1 d .
H53C H 0.9131(6) 0.2686(7) 0.3393(6) 0.028 Uiso 1 calc R
O54 O 0.7015(7) 0.2485(8) 0.0001(6) 0.040(5) Uani 1 d .
H54B H 0.6698(7) 0.2446(8) -0.0088(6) 0.048 Uiso 1 calc R
O55 O 0.9031(6) 0.4739(8) 0.2096(7) 0.038(5) Uani 1 d .
H55A H 0.9183(6) 0.4788(8) 0.1814(7) 0.045 Uiso 1 calc R
O56 O 0.8615(7) 0.2474(10) 0.4863(6) 0.049(6) Uani 1 d .
H56C H 0.8932(7) 0.2516(10) 0.4950(6) 0.059 Uiso 1 calc R
O57 O 0.6576(7) 0.0197(8) 0.2750(7) 0.034(5) Uani 1 d .
H57C H 0.6419(7) 0.0138(8) 0.3028(7) 0.041 Uiso 1 calc R
O58 O 0.5798(6) 0.3870(7) 0.3022(6) 0.027(4) Uani 1 d .
H58C H 0.5830(6) 0.4163(7) 0.3208(6) 0.032 Uiso 1 calc R
O59 O 0.9769(6) 0.1112(8) 0.1831(6) 0.034(5) Uani 1 d .
H59B H 0.9737(6) 0.0836(8) 0.1622(6) 0.041 Uiso 1 calc R
O61 O 0.7084(10) 0.2928(11) -0.0879(8) 0.065(7) Uani 1 d U
O62 O 0.7185(9) 0.2137(11) -0.0900(8) 0.061(6) Uani 1 d U
O63 O 0.9652(8) 0.5441(10) 0.2513(10) 0.070(8) Uani 1 d U
O64 O 0.9016(8) 0.5782(9) 0.2212(9) 0.060(7) Uani 1 d U
O65 O 0.8502(10) 0.2041(15) 0.5738(9) 0.082(9) Uani 1 d U
O66 O 0.8443(11) 0.2822(14) 0.5770(7) 0.087(10) Uani 1 d U
O67 O 0.6613(8) -0.0826(9) 0.2595(9) 0.061(7) Uani 1 d U
O68 O 0.5985(8) -0.0509(9) 0.2309(9) 0.055(6) Uani 1 d U
O69 O 0.4886(8) 0.3764(12) 0.3284(8) 0.064(6) Uani 1 d U
O70 O 0.4974(8) 0.4271(10) 0.2676(9) 0.061(6) Uani 1 d U
O71 O 1.0688(7) 0.1206(9) 0.1580(8) 0.052(5) Uani 1 d U
O72 O 1.0641(6) 0.0723(8) 0.2176(7) 0.041(5) Uani 1 d U
O73 O 0.6494(7) 0.2960(10) 0.0711(8) 0.054(7) Uani 1 d .
O74 O 0.6634(8) 0.1826(10) 0.0660(8) 0.056(7) Uani 1 d .
O75 O 0.9388(7) 0.3825(9) 0.1811(8) 0.051(6) Uani 1 d .
O76 O 0.8518(7) 0.4261(8) 0.1314(8) 0.044(6) Uani 1 d .
O77 O 0.9124(7) 0.2016(11) 0.4137(7) 0.057(7) Uani 1 d .
O78 O 0.8948(7) 0.3165(9) 0.4192(8) 0.048(6) Uani 1 d .
O79 O 0.7095(7) 0.0690(9) 0.3525(7) 0.045(6) Uani 1 d .
O80 O 0.6191(6) 0.1188(9) 0.3023(8) 0.045(6) Uani 1 d .
O81 O 0.6578(7) 0.3706(9) 0.3690(7) 0.044(6) Uani 1 d .
O82 O 0.6656(7) 0.4360(8) 0.2805(8) 0.048(6) Uani 1 d .
O83 O 0.8929(8) 0.0595(9) 0.2021(8) 0.051(6) Uani 1 d .
O84 O 0.9027(7) 0.1287(10) 0.1158(7) 0.046(6) Uani 1 d .
O85 O 1.0039(9) 0.4442(14) 0.2295(11) 0.092(11) Uani 1 d .
O86 O 0.7997(9) 0.2646(11) -0.0382(9) 0.069(8) Uani 1 d .
O87 O 0.7649(10) 0.2306(12) 0.5233(10) 0.078(9) Uani 1 d .
O88 O 0.5597(8) 0.0489(11) 0.2650(12) 0.090(11) Uani 1 d .
O89 O 0.6834(10) -0.0227(11) 0.1787(10) 0.078(9) Uani 1 d .
O90 O 0.4126(8) 0.3806(15) 0.1275(11) 0.101(12) Uani 1 d .
O91 O 0.6310(9) -0.0979(10) 0.0952(9) 0.084(10) Uani 1 d .
O92 O 0.8244(10) 0.6366(13) 0.0165(9) 0.086(10) Uani 1 d .
O93 O 0.5783(15) 0.4747(16) 0.3493(12) 0.138(16) Uani 1 d .
O94 O 0.6140(11) 0.2395(23) -0.0342(17) 0.198(27) Uani 1 d .
O95 O 0.7353(14) 0.0496(14) -0.0707(15) 0.130(14) Uani 1 d .
O96 O 0.8790(12) 0.5205(15) 0.3091(11) 0.102(12) Uani 1 d .
O97 O 0.6461(14) 0.3440(19) -0.0119(11) 0.135(17) Uani 1 d .
O98 O 0.7173(14) -0.0344(15) 0.3507(11) 0.117(14) Uani 1 d .
O99 O 0.5000 0.2327(13) 0.5000 0.073(12) Uani 1 d S
O100 O 0.4848(11) 0.6364(20) 0.0800(12) 0.136(19) Uani 1 d .
O101 O 0.5475(10) 0.6787(11) 0.2436(10) 0.072(8) Uani 1 d .
O102 O 0.9725(9) 0.0153(13) 0.2406(12) 0.095(11) Uani 1 d .
O103 O 0.5858(7) 0.4797(10) 0.2548(9) 0.062(7) Uani 1 d .
O104 O 0.5126(8) 0.3188(11) 0.2440(9) 0.066(8) Uani 1 d .
O105 O 0.9036(15) 0.4414(20) 0.6289(15) 0.149(16) Uiso 1 d .
O106 O 0.8427(14) 0.5322(19) 0.1343(15) 0.132(15) Uiso 1 d .
O107 O 0.9702(21) 0.4233(25) 0.1021(20) 0.209(25) Uiso 1 d .
O108 O 0.9176(19) 0.1546(25) 0.4964(19) 0.188(22) Uiso 1 d .
O109 O 0.9026(17) 0.3484(21) 0.5114(16) 0.160(18) Uiso 1 d .
O110 O 0.9410(15) 0.5039(19) 0.1302(15) 0.145(16) Uiso 1 d .
O115 O 0.9968(24) -0.0177(30) 0.3918(23) 0.246(31) Uiso 1 d .
O116 O 0.1230(23) 0.0162(28) 0.4691(23) 0.232(29) Uiso 1 d .
O117 O 1.0353(24) -0.0026(32) -0.0159(24) 0.260(33) Uiso 1 d .
O118 O 0.8000(23) -0.1406(28) 0.3573(22) 0.231(28) Uiso 1 d .
O119 O 0.4249(29) 0.3131(35) 0.2141(28) 0.292(41) Uiso 1 d .
O120 O 0.4203(24) 0.2325(29) 0.1338(22) 0.240(30) Uiso 1 d .
O125 O 0.8435(33) -0.2202(41) 0.2904(31) 0.336(47) Uiso 1 d .
O126 O 0.4865(29) 0.1213(31) 0.0089(31) 0.138(31) Uiso 0.50 d P
O127 O 0.8602(28) 0.6316(34) 0.3534(27) 0.286(38) Uiso 1 d .
O128 O 0.7706(21) -0.2784(26) 0.3911(20) 0.207(26) Uiso 1 d .
O129 O 0.7149(49) -0.1712(62) 0.3018(48) 0.251(63) Uiso 0.50 d P
O130 O 0.8382(22) 0.5489(27) 0.0020(21) 0.218(27) Uiso 1 d .
O111 O 0.8043(8) 0.2560(9) 0.2020(7) 0.300 Uiso 1 d D
O112 O 0.7319(7) 0.2415(10) 0.2305(9) 0.300 Uiso 1 d D
O113 O 0.7976(8) 0.2072(8) 0.2684(8) 0.300 Uiso 1 d D
O114 O 0.7843(9) 0.2925(8) 0.2721(8) 0.300 Uiso 1 d D
O121 O 0.5735(10) 0.1680(12) 0.1992(13) 0.093(11) Uani 1 d .
O122 O 0.5833(8) 0.2166(12) 0.1385(8) 0.077(9) Uani 1 d .
O123 O 0.5158(14) 0.2044(14) 0.1634(15) 0.160(23) Uani 1 d .
O124 O 0.5686(8) 0.2495(11) 0.2044(10) 0.073(8) Uani 1 d .
O131 O 0.7411(10) 0.4542(13) 0.1373(11) 0.089(10) Uani 1 d .
O132 O 0.6754(10) 0.4418(12) 0.1660(10) 0.078(9) Uani 1 d .
O133 O 0.6922(8) 0.4032(10) 0.0999(8) 0.056(6) Uani 1 d .
O134 O 0.6789(8) 0.4873(10) 0.0994(10) 0.067(8) Uani 1 d .
O141 O 0.8182(12) 0.0410(18) 0.3457(15) 0.127(15) Uani 1 d .
O142 O 0.8720(16) 0.0866(16) 0.3890(13) 0.129(16) Uani 1 d .
O143 O 0.8817(14) 0.0102(16) 0.3838(14) 0.137(18) Uani 1 d .
O144 O 0.8909(9) 0.0558(14) 0.3195(11) 0.089(10) Uani 1 d .
O151 O 0.9065(15) 0.3168(27) 0.0828(13) 0.206(32) Uani 1 d .
O152 O 0.8554(9) 0.2700(18) 0.0385(14) 0.133(17) Uani 1 d .
O153 O 0.9149(11) 0.2399(16) 0.0745(18) 0.134(16) Uani 1 d .
O154 O 0.9210(16) 0.2868(23) 0.0140(14) 0.208(32) Uani 1 d .
O161 O 0.6607(13) 0.1694(20) 0.4051(11) 0.140(20) Uani 1 d .
O162 O 0.6449(14) 0.2027(18) 0.4758(14) 0.126(14) Uiso 1 d .
O163 O 0.7103(10) 0.2176(17) 0.4431(10) 0.110(15) Uani 1 d .
O164 O 0.6470(13) 0.2536(18) 0.4078(9) 0.118(15) Uani 1 d .
O171 O 0.9765(16) 0.2887(22) 0.3477(13) 0.300 Uiso 1 d D
O172 O 1.0479(6) 0.2958(16) 0.3173(17) 0.231(35) Uani 1 d D
O173 O 0.9857(8) 0.3336(10) 0.2801(9) 0.080(10) Uani 1 d D
O174 O 0.9919(20) 0.2481(12) 0.2796(18) 0.300 Uiso 1 d D
O181 O 0.7228(15) 0.0164(18) 0.0880(22) 0.181(23) Uani 1 d .
O182 O 0.7371(13) 0.0898(15) 0.0736(12) 0.103(11) Uani 1 d .
O183 O 0.7917(15) 0.0365(19) 0.0824(18) 0.163(20) Uani 1 d .
O184 O 0.7463(19) 0.0516(20) 0.1463(12) 0.184(28) Uani 1 d .
O191 O 0.8165(14) 0.4090(15) 0.4026(12) 0.106(12) Uani 1 d .
O192 O 0.8086(11) 0.4902(13) 0.4066(10) 0.100(12) Uani 1 d .
O193 O 0.8220(10) 0.4574(12) 0.3394(10) 0.084(10) Uani 1 d .
O194 O 0.7549(11) 0.4441(15) 0.3672(13) 0.114(13) Uani 1 d .
O201 O 0.1302(18) 0.2484(16) 0.2220(22) 0.298(40) Uiso 1 d D
O202 O 0.1692(22) 0.1945(22) 0.1773(11) 0.300 Uiso 1 d D
O203 O 0.2015(14) 0.2219(23) 0.2495(19) 0.300 Uiso 1 d D
O204 O 0.1405(11) 0.1675(15) 0.2465(14) 0.170(24) Uani 1 d D

loop_
_atom_site_aniso_label
_atom_site_aniso_U_11
_atom_site_aniso_U_22
_atom_site_aniso_U_33
_atom_site_aniso_U_23
_atom_site_aniso_U_13
_atom_site_aniso_U_12
Sm1 0.0301(7) 0.0304(9) 0.0261(7) 0.0011(7) 0.0021(6) 0.0021(7)
Sm2 0.0253(7) 0.0248(9) 0.0386(9) 0.0030(7) 0.0046(6) -0.0014(6)
Sm3 0.0321(8) 0.0348(10) 0.0298(8) 0.0006(8) -0.0006(6) 0.0017(7)
Sm4 0.0294(7) 0.0253(9) 0.0343(8) 0.0024(7) 0.0058(6) -0.0026(7)
Sm5 0.0259(7) 0.0262(9) 0.0299(8) 0.0015(7) 0.0054(6) 0.0017(7)
Sm6 0.0257(7) 0.0271(9) 0.0334(8) 0.0023(7) 0.0071(6) 0.0056(7)
Cu1 0.025(2) 0.030(2) 0.032(2) -0.002(2) 0.0064(13) 0.002(2)
Cu2 0.029(2) 0.031(2) 0.031(2) 0.007(2) 0.0032(14) 0.002(2)
Cu3 0.027(2) 0.029(2) 0.037(2) -0.001(2) 0.0036(14) -0.004(2)
Cu4 0.029(2) 0.027(2) 0.032(2) 0.002(2) 0.0060(14) 0.002(2)
Cu5 0.029(2) 0.027(2) 0.030(2) -0.001(2) 0.0097(14) -0.001(2)
Cu6 0.022(2) 0.034(2) 0.034(2) -0.002(2) 0.0057(14) -0.002(2)
Cu7 0.026(2) 0.033(2) 0.034(2) -0.002(2) 0.0033(14) 0.001(2)
Cu8 0.030(2) 0.028(2) 0.026(2) 0.000(2) 0.0026(14) 0.000(2)
Cu9 0.030(2) 0.027(2) 0.033(2) 0.005(2) 0.0031(14) 0.006(2)
Cu10 0.029(2) 0.026(2) 0.040(2) 0.002(2) 0.0077(15) 0.003(2)
Cu11 0.031(2) 0.028(2) 0.033(2) 0.001(2) 0.0055(14) -0.001(2)
Cu12 0.025(2) 0.028(2) 0.031(2) 0.005(2) 0.0053(14) 0.000(2)
Cu13 0.066(3) 0.050(3) 0.028(2) -0.003(2) 0.004(2) 0.009(2)
Cu14 0.076(3) 0.049(3) 0.032(2) 0.011(2) 0.001(2) -0.001(3)
Cu15 0.037(2) 0.036(3) 0.072(3) 0.001(2) -0.005(2) -0.013(2)
Cu16 0.038(2) 0.027(2) 0.090(3) 0.003(2) 0.007(2) -0.003(2)
Cu17 0.085(3) 0.058(3) 0.032(2) 0.009(2) -0.007(2) -0.002(3)
Cu18 0.069(3) 0.060(3) 0.035(2) -0.009(2) -0.006(2) 0.009(3)
Cu19 0.042(2) 0.026(2) 0.074(3) 0.008(2) 0.007(2) -0.002(2)
Cu20 0.047(2) 0.033(2) 0.056(3) 0.005(2) -0.001(2) -0.012(2)
Cu21 0.032(2) 0.043(3) 0.054(2) 0.009(2) 0.018(2) 0.004(2)
Cu22 0.030(2) 0.049(3) 0.046(2) 0.003(2) 0.006(2) 0.014(2)
Cu23 0.034(2) 0.045(3) 0.060(3) 0.014(2) 0.019(2) 0.013(2)
Cu24 0.030(2) 0.044(3) 0.042(2) 0.006(2) 0.008(2) 0.013(2)
Cu25 0.056(4) 0.190(11) 0.050(4) 0.000 0.024(3) 0.000
Cl1 0.165(16) 0.258(28) 0.152(14) 0.045(16) 0.023(12) 0.078(18)
Cl2 0.035(4) 0.050(6) 0.086(7) 0.001(6) -0.011(4) -0.004(4)
Cl3 0.053(5) 0.051(6) 0.063(6) 0.014(5) 0.012(4) 0.015(5)
Cl4 0.091(8) 0.051(7) 0.074(7) 0.016(6) 0.010(6) 0.013(6)
Cl5 0.065(6) 0.102(10) 0.059(6) 0.031(7) 0.001(5) -0.004(6)
Cl6 0.082(8) 0.149(15) 0.059(7) 0.009(9) 0.025(6) 0.010(9)
Cl7 0.041(5) 0.074(8) 0.092(7) -0.006(7) -0.005(5) 0.003(5)
Cl8 0.100(9) 0.033(6) 0.102(9) -0.018(6) 0.027(7) -0.001(6)
Cl9 0.084(7) 0.079(9) 0.062(6) -0.020(6) 0.014(5) -0.008(7)
Cl10 0.090(10) 0.232(25) 0.134(13) -0.040(15) 0.017(9) 0.015(13)
C1 0.109(27) 0.083(26) 0.085(19) 0.034(28) -0.004(27) -0.037(29)
C2 0.183(26) 0.026(19) 0.102(24) 0.012(25) -0.014(37) 0.022(30)
C3 0.195(28) 0.032(12) 0.048(18) 0.020(19) 0.009(27) -0.032(28)
C4 0.168(23) 0.031(13) 0.021(9) -0.003(15) 0.003(20) -0.038(23)
C5 0.077(19) 0.035(12) 0.024(9) -0.003(16) 0.010(14) 0.010(19)
C6 0.212(54) 0.082(18) 0.094(16) -0.027(31) -0.052(37) -0.081(36)
C7 0.260(50) 0.059(28) 0.091(15) -0.034(29) 0.006(43) -0.032(43)
C8 0.148(41) 0.155(33) 0.045(13) 0.006(31) -0.041(25) -0.034(43)
C9 0.064(18) 0.092(17) 0.061(12) 0.022(24) -0.026(19) -0.028(23)
C10 0.029(14) 0.100(19) 0.065(13) -0.070(19) -0.025(16) 0.037(18)
C11 0.165(26) 0.196(77) 0.053(12) 0.015(38) 0.027(29) -0.043(54)
C12 0.143(25) 0.365(131) 0.069(15) -0.009(57) 0.025(33) -0.076(71)
C13 0.160(22) 0.038(22) 0.070(14) 0.065(18) 0.009(26) -0.016(26)
C14 0.160(22) 0.033(14) 0.052(10) -0.004(19) 0.027(23) -0.048(24)
C15 0.075(21) 0.046(15) 0.054(11) 0.011(19) 0.047(16) 0.032(19)
C16 0.039(11) 0.198(45) 0.054(18) 0.043(29) 0.000(16) 0.000(28)
C17 0.054(12) 0.130(40) 0.080(19) 0.024(31) -0.016(20) 0.009(26)
C18 0.060(14) 0.079(22) 0.072(19) 0.034(22) -0.009(19) -0.004(22)
C19 0.057(11) 0.051(14) 0.039(12) -0.027(16) 0.014(14) -0.021(17)
C20 0.057(16) 0.030(13) 0.035(10) 0.011(15) 0.012(14) -0.021(15)
C21 0.135(40) 0.077(16) 0.063(15) -0.010(24) -0.029(25) 0.084(28)
C22 0.250(73) 0.081(18) 0.054(14) 0.029(27) -0.007(35) 0.026(46)
C23 0.066(23) 0.101(19) 0.051(11) -0.010(24) -0.018(18) 0.033(24)
C24 0.030(10) 0.083(16) 0.055(11) 0.014(21) -0.030(14) 0.029(17)
C25 0.041(12) 0.031(19) 0.060(10) 0.012(18) -0.006(16) 0.001(16)
C26 0.077(14) 0.080(25) 0.117(25) 0.090(21) 0.017(24) 0.015(24)
C27 0.071(14) 0.174(50) 0.101(32) 0.031(41) 0.005(27) 0.027(36)
C28 0.057(12) 0.045(18) 0.172(31) 0.020(31) -0.001(29) 0.014(21)
C29 0.045(13) 0.027(10) 0.180(27) -0.052(22) 0.038(23) 0.017(16)
C30 0.038(11) 0.037(11) 0.061(23) 0.006(18) 0.029(16) 0.008(16)
C31 0.103(20) 0.055(17) 0.193(57) -0.038(37) -0.023(39) 0.003(30)
C32 0.094(22) 0.063(15) 0.197(43) -0.020(39) -0.026(39) -0.022(29)
C33 0.137(20) 0.062(15) 0.041(20) -0.003(21) -0.006(23) 0.023(28)
C34 0.088(15) 0.074(14) 0.021(9) -0.014(18) 0.003(16) 0.025(23)
C35 0.042(12) 0.064(17) 0.030(9) 0.040(15) 0.016(12) 0.047(15)
C36 0.031(10) 0.064(15) 0.097(28) -0.008(24) -0.011(17) 0.027(17)
C37 0.032(11) 0.058(15) 0.420(113) -0.063(50) -0.046(39) 0.001(22)
C38 0.045(11) 0.052(15) 0.130(34) -0.004(27) 0.016(22) 0.001(20)
C39 0.036(9) 0.056(14) 0.056(16) 0.005(18) 0.020(14) 0.007(16)
C40 0.049(10) 0.033(10) 0.010(11) 0.016(13) -0.004(11) 0.005(16)
C41 0.087(16) 0.083(31) 0.053(11) -0.006(22) 0.034(17) 0.044(24)
C42 0.055(14) 0.256(78) 0.065(13) -0.056(37) 0.003(20) -0.028(35)
C43 0.064(12) 0.337(104) 0.060(13) -0.063(43) 0.023(20) -0.023(46)
C44 0.069(13) 0.045(17) 0.057(10) -0.001(19) 0.010(17) 0.036(18)
C45 0.059(15) 0.044(18) 0.060(11) -0.013(20) 0.007(18) -0.025(18)
C46 0.116(34) 0.068(18) 0.083(17) -0.014(25) 0.063(23) -0.006(28)
C47 0.191(49) 0.061(18) 0.090(16) 0.044(23) 0.072(30) 0.083(28)
C48 0.073(22) 0.063(15) 0.100(19) 0.036(24) 0.037(22) 0.022(23)
C49 0.037(10) 0.058(15) 0.104(16) 0.008(24) 0.032(17) -0.006(18)
C50 0.040(11) 0.033(11) 0.106(25) -0.003(22) 0.040(17) -0.039(15)
C51 0.056(11) 0.104(34) 0.055(15) -0.033(23) 0.021(16) -0.025(23)
C52 0.067(12) 0.149(48) 0.048(15) 0.029(26) -0.018(18) 0.043(27)
C53 0.068(12) 0.129(29) 0.021(14) 0.007(21) -0.019(15) 0.047(23)
C54 0.061(11) 0.062(20) 0.021(11) -0.018(16) 0.004(13) -0.005(18)
C55 0.043(12) 0.060(20) 0.017(9) -0.008(15) 0.017(12) -0.006(17)
C56 0.102(18) 0.003(13) 0.176(33) -0.035(22) 0.041(30) -0.014(19)
C57 0.107(20) 0.034(13) 0.135(29) -0.022(26) 0.041(29) 0.005(24)
C58 0.093(18) 0.036(13) 0.087(20) 0.000(21) 0.037(22) 0.008(21)
C59 0.042(13) 0.035(9) 0.089(19) 0.034(18) -0.008(17) 0.039(14)
C60 0.032(11) 0.038(10) 0.075(25) -0.030(18) 0.001(17) -0.015(16)
C61 0.080(26) 0.056(14) 0.050(14) -0.005(23) 0.016(18) 0.014(24)
C62 0.093(28) 0.080(30) 0.043(12) 0.024(22) -0.046(19) -0.003(26)
C63 0.062(13) 0.043(14) 0.064(23) 0.009(20) -0.004(19) -0.032(18)
C64 0.060(16) 0.035(14) 0.215(59) 0.026(33) -0.014(32) 0.005(21)
C65 0.051(20) 0.112(21) 0.047(14) -0.012(30) -0.021(18) -0.016(26)
C66 0.233(68) 0.091(35) 0.036(13) -0.008(25) -0.007(30) 0.070(43)
C67 0.052(12) 0.028(12) 0.086(27) -0.004(20) 0.031(18) 0.009(18)
C68 0.055(16) 0.032(12) 0.114(31) -0.032(21) 0.016(20) -0.039(15)
C69 0.046(14) 0.101(25) 0.058(18) -0.019(25) -0.011(18) 0.052(20)
C70 0.045(13) 0.116(31) 0.104(31) 0.082(28) 0.027(19) 0.056(20)
C71 0.025(11) 0.055(16) 0.040(13) 0.011(17) 0.012(13) 0.004(15)
C72 0.022(11) 0.070(21) 0.088(22) 0.037(22) -0.008(15) 0.025(16)
C75 0.112(31) 0.311(48) 0.044(13) -0.001(45) -0.032(24) 0.064(55)
C76 0.150(38) 0.186(47) 0.092(19) -0.011(45) -0.053(35) -0.014(54)
C77 0.049(24) 0.240(41) 0.086(17) 0.022(42) -0.032(21) -0.015(36)
C78 0.034(13) 0.243(38) 0.054(10) -0.005(35) -0.017(17) -0.027(31)
C79 0.052(12) 0.227(47) 0.049(11) -0.063(27) 0.051(14) 0.000(30)
N1 0.165(31) 0.047(14) 0.025(10) 0.011(15) 0.002(18) -0.006(24)
N2 0.047(16) 0.089(17) 0.080(13) 0.011(21) 0.033(15) -0.022(18)
N3 0.178(21) 0.028(18) 0.051(11) 0.017(16) 0.029(20) 0.015(22)
N4 0.055(12) 0.040(15) 0.104(20) 0.006(19) 0.009(17) -0.031(15)
N5 0.027(11) 0.077(16) 0.062(11) 0.005(18) -0.024(12) 0.035(14)
N6 0.056(12) 0.037(13) 0.130(23) 0.019(21) 0.029(19) 0.014(16)
N7 0.095(17) 0.069(14) 0.030(11) -0.021(16) 0.013(14) 0.047(19)
N8 0.031(9) 0.060(13) 0.071(18) 0.016(17) 0.019(12) -0.004(14)
N9 0.068(12) 0.044(18) 0.056(11) -0.013(16) -0.004(14) 0.006(16)
N10 0.032(11) 0.064(14) 0.091(16) 0.022(19) 0.010(14) 0.010(15)
N11 0.056(11) 0.030(15) 0.068(13) 0.013(15) 0.019(14) 0.014(14)
N12 0.046(13) 0.036(12) 0.149(24) 0.043(21) 0.006(19) 0.002(15)
N13 0.028(14) 0.298(38) 0.054(11) -0.027(30) 0.002(14) -0.025(26)
O1 0.060(14) 0.046(12) 0.035(12) 0.010(12) -0.002(10) -0.011(13)
O2 0.079(15) 0.043(14) 0.021(8) 0.009(10) 0.000(10) 0.005(13)
O3 0.052(13) 0.050(16) 0.070(11) 0.013(14) 0.009(12) -0.029(13)
O4 0.061(15) 0.090(16) 0.045(13) -0.034(14) 0.022(11) -0.051(15)
O5 0.068(15) 0.045(12) 0.024(11) 0.008(11) 0.010(10) -0.008(13)
O6 0.055(13) 0.044(15) 0.045(10) 0.008(12) 0.012(10) -0.001(12)
O7 0.038(11) 0.030(12) 0.038(8) 0.002(10) 0.010(9) -0.012(10)
O8 0.052(12) 0.036(11) 0.042(11) 0.002(11) -0.017(10) 0.001(11)
O9 0.024(9) 0.031(13) 0.054(9) 0.003(11) 0.002(9) 0.012(9)
O10 0.039(10) 0.033(13) 0.046(10) -0.014(11) -0.003(10) 0.022(10)
O11 0.035(8) 0.036(12) 0.054(13) 0.013(11) 0.007(10) -0.021(10)
O12 0.030(8) 0.026(10) 0.053(13) -0.007(10) 0.013(9) -0.010(9)
O13 0.060(11) 0.040(15) 0.036(12) 0.005(11) 0.016(10) -0.005(12)
O14 0.062(11) 0.050(15) 0.019(8) 0.002(10) 0.007(9) 0.020(12)
O15 0.018(9) 0.030(8) 0.058(13) 0.006(11) 0.021(9) 0.001(9)
O16 0.037(10) 0.030(9) 0.064(14) 0.000(12) 0.016(10) 0.008(10)
O17 0.052(11) 0.060(15) 0.020(10) -0.008(11) -0.028(9) 0.013(12)
O18 0.037(10) 0.062(18) 0.061(10) -0.018(14) -0.003(11) 0.011(12)
O19 0.044(11) 0.033(9) 0.036(11) 0.000(10) 0.017(9) 0.010(10)
O20 0.040(10) 0.032(10) 0.056(14) 0.020(11) 0.016(10) 0.006(11)
O21 0.047(12) 0.059(17) 0.021(7) 0.022(11) -0.002(9) 0.014(12)
O22 0.024(9) 0.081(17) 0.021(9) 0.012(12) 0.006(8) 0.003(11)
O23 0.031(8) 0.028(11) 0.050(12) -0.006(11) 0.004(9) 0.010(9)
O24 0.030(9) 0.033(10) 0.098(19) -0.006(14) -0.013(12) 0.014(11)
O25 0.061(12) 0.111(27) 0.048(10) -0.015(16) 0.015(11) -0.011(17)
O26 0.052(10) 0.308(61) 0.041(14) -0.009(23) 0.019(12) -0.001(25)
O30 0.044(11) 0.023(12) 0.026(10) 0.002(9) 0.009(8) 0.005(10)
O31 0.030(10) 0.021(12) 0.055(13) 0.004(11) 0.008(9) 0.004(9)
O32 0.024(9) 0.022(12) 0.041(11) 0.003(9) 0.012(8) 0.000(9)
O33 0.032(10) 0.052(15) 0.041(12) 0.007(11) 0.022(9) 0.000(10)
O34 0.028(10) 0.035(13) 0.038(11) 0.003(10) 0.005(8) -0.009(9)
O35 0.027(9) 0.022(11) 0.038(11) 0.000(9) 0.019(8) -0.003(8)
O36 0.028(10) 0.037(14) 0.032(10) -0.011(10) 0.011(8) 0.014(9)
O37 0.035(10) 0.023(12) 0.039(11) 0.016(10) 0.014(9) 0.003(9)
O38 0.017(9) 0.034(13) 0.041(11) 0.010(10) 0.004(8) 0.001(9)
O39 0.028(9) 0.019(11) 0.026(10) 0.014(9) 0.008(7) 0.007(8)
O40 0.024(9) 0.023(11) 0.040(11) 0.011(10) 0.007(8) -0.002(9)
O41 0.019(9) 0.031(12) 0.030(10) 0.002(9) 0.004(7) -0.013(8)
O42 0.030(10) 0.013(11) 0.057(13) 0.000(10) -0.003(9) -0.013(9)
O43 0.030(10) 0.033(12) 0.020(9) -0.011(9) 0.007(7) 0.018(9)
O44 0.046(12) 0.040(14) 0.019(10) 0.003(10) -0.006(8) 0.016(11)
O45 0.025(10) 0.053(15) 0.031(11) -0.008(11) 0.010(8) -0.005(10)
O46 0.044(11) 0.021(11) 0.023(10) 0.020(9) 0.001(8) 0.001(9)
O47 0.017(9) 0.032(12) 0.045(12) 0.002(10) -0.026(8) 0.005(8)
O48 0.032(10) 0.032(13) 0.036(11) 0.007(10) 0.003(8) -0.002(10)
O49 0.044(12) 0.036(14) 0.032(11) -0.005(10) 0.013(9) 0.016(11)
O50 0.015(9) 0.051(16) 0.044(12) -0.004(11) 0.001(8) 0.005(9)
O51 0.028(10) 0.033(12) 0.023(10) -0.007(9) 0.011(8) -0.009(9)
O52 0.026(10) 0.038(13) 0.037(11) -0.008(10) -0.004(8) -0.002(9)
O53 0.027(9) 0.013(11) 0.031(10) 0.003(9) 0.007(8) -0.002(8)
O54 0.052(12) 0.034(13) 0.033(10) 0.018(11) -0.017(9) 0.007(11)
O55 0.036(11) 0.032(13) 0.047(12) -0.007(11) 0.018(9) -0.004(10)
O56 0.043(12) 0.071(18) 0.034(11) -0.028(13) 0.003(9) 0.017(13)
O57 0.044(12) 0.018(12) 0.041(12) -0.010(10) 0.015(10) 0.001(10)
O58 0.025(9) 0.020(11) 0.035(10) -0.005(9) 0.006(8) -0.001(8)
O59 0.022(9) 0.044(14) 0.038(11) 0.012(10) 0.010(8) 0.010(9)
O61 0.090(19) 0.060(12) 0.043(11) 0.004(14) -0.008(13) 0.010(16)
O62 0.071(16) 0.060(13) 0.051(12) 0.002(14) -0.005(12) 0.009(15)
O63 0.053(12) 0.038(13) 0.116(23) 0.032(16) -0.017(15) -0.029(12)
O64 0.060(10) 0.033(14) 0.087(18) 0.015(13) 0.013(13) -0.034(12)
O65 0.085(20) 0.119(20) 0.039(12) 0.030(18) -0.032(14) -0.024(21)
O66 0.129(26) 0.119(19) 0.011(10) 0.019(15) -0.020(13) 0.045(22)
O67 0.054(10) 0.036(14) 0.092(19) -0.014(14) -0.006(13) 0.014(12)
O68 0.058(12) 0.029(11) 0.077(17) 0.006(13) -0.007(13) -0.005(12)
O69 0.049(13) 0.093(20) 0.055(14) -0.018(16) 0.028(11) 0.028(15)
O70 0.059(12) 0.060(17) 0.066(14) 0.024(14) 0.032(13) 0.019(14)
O71 0.047(12) 0.041(12) 0.069(13) 0.038(13) 0.018(11) 0.014(11)
O72 0.028(9) 0.041(14) 0.054(11) -0.011(11) 0.008(10) 0.016(10)
O73 0.045(13) 0.058(18) 0.057(15) 0.020(14) -0.014(11) 0.014(13)
O74 0.063(16) 0.050(18) 0.053(15) -0.026(14) -0.003(12) -0.006(14)
O75 0.048(13) 0.033(14) 0.075(16) 0.013(12) 0.028(11) 0.000(11)
O76 0.052(13) 0.022(12) 0.059(14) 0.013(11) 0.010(11) -0.014(11)
O77 0.037(12) 0.092(22) 0.042(13) -0.003(14) 0.002(10) 0.015(13)
O78 0.048(13) 0.034(14) 0.063(15) 0.006(12) 0.009(11) -0.012(11)
O79 0.043(12) 0.060(17) 0.031(11) 0.020(12) -0.001(9) 0.005(12)
O80 0.021(10) 0.041(15) 0.075(15) -0.008(12) 0.015(10) -0.005(10)
O81 0.055(13) 0.045(15) 0.031(11) -0.008(11) 0.008(10) 0.008(12)
O82 0.043(12) 0.030(14) 0.071(16) 0.001(12) 0.010(11) 0.009(11)
O83 0.051(13) 0.047(16) 0.054(14) 0.002(13) 0.006(11) 0.006(12)
O84 0.033(11) 0.063(17) 0.043(12) 0.002(12) -0.001(9) 0.024(11)
O85 0.047(15) 0.122(32) 0.109(23) -0.004(22) 0.024(15) -0.015(18)
O86 0.075(18) 0.052(19) 0.079(18) 0.000(15) 0.001(14) 0.004(15)
O87 0.086(20) 0.068(22) 0.081(19) 0.016(17) 0.005(16) -0.001(17)
O88 0.032(13) 0.063(21) 0.177(32) -0.048(22) 0.017(16) -0.021(13)
O89 0.089(20) 0.052(19) 0.091(21) -0.022(17) -0.004(16) 0.026(16)
O90 0.034(13) 0.160(37) 0.108(23) 0.016(24) -0.017(14) -0.019(17)
O91 0.100(20) 0.065(19) 0.092(19) -0.074(17) 0.046(16) -0.048(17)
O92 0.090(21) 0.105(29) 0.065(17) 0.025(18) 0.018(15) 0.014(20)
O93 0.200(43) 0.110(34) 0.107(27) -0.071(26) 0.023(26) 0.003(31)
O94 0.059(21) 0.284(70) 0.238(49) -0.084(51) -0.092(28) 0.035(31)
O95 0.133(32) 0.076(27) 0.181(38) 0.009(27) -0.005(28) -0.031(24)
O96 0.104(25) 0.112(33) 0.090(23) -0.006(22) 0.002(19) -0.035(24)
O97 0.160(36) 0.161(44) 0.082(23) 0.006(26) -0.023(22) 0.070(34)
O98 0.171(36) 0.093(29) 0.091(23) 0.043(22) 0.041(22) 0.035(26)
O99 0.088(27) 0.031(20) 0.106(29) 0.000 0.054(23) 0.000
O100 0.070(20) 0.243(58) 0.099(24) 0.066(30) 0.034(18) 0.031(28)
O101 0.079(19) 0.050(18) 0.089(20) 0.017(16) 0.017(15) 0.016(15)
O102 0.059(17) 0.078(24) 0.149(30) 0.056(22) 0.014(18) 0.014(17)
O103 0.042(13) 0.052(17) 0.097(19) 0.019(15) 0.032(12) 0.009(12)
O104 0.048(14) 0.063(20) 0.087(19) -0.001(16) 0.008(13) 0.023(14)
O121 0.070(20) 0.052(21) 0.154(32) 0.002(21) -0.014(20) -0.004(17)
O122 0.057(15) 0.111(27) 0.064(16) 0.022(17) 0.012(12) -0.004(16)
O123 0.171(37) 0.100(29) 0.191(38) 0.093(29) -0.149(33) -0.087(28)
O124 0.050(14) 0.056(18) 0.112(21) -0.043(18) -0.011(14) -0.003(13)
O131 0.084(22) 0.087(26) 0.096(22) 0.025(21) 0.009(17) 0.000(20)
O132 0.091(21) 0.067(21) 0.080(19) 0.015(17) 0.029(16) -0.013(17)
O133 0.067(15) 0.052(17) 0.050(14) 0.004(13) 0.016(11) 0.001(13)
O134 0.061(16) 0.040(16) 0.100(21) -0.004(16) -0.002(14) -0.003(13)
O141 0.069(22) 0.144(42) 0.169(38) 0.008(33) 0.008(23) -0.003(25)
O142 0.192(43) 0.090(33) 0.110(29) 0.025(26) 0.043(28) 0.062(31)
O143 0.156(35) 0.128(37) 0.133(31) 0.082(29) 0.070(27) 0.089(31)
O144 0.062(17) 0.098(27) 0.107(24) 0.019(21) 0.016(16) 0.030(18)
O151 0.148(38) 0.377(98) 0.083(26) -0.081(41) -0.066(26) -0.033(47)
O152 0.040(16) 0.195(50) 0.166(34) 0.041(33) 0.008(19) -0.033(22)
O153 0.058(19) 0.089(31) 0.252(49) 0.013(34) -0.003(25) 0.000(20)
O154 0.175(39) 0.320(76) 0.143(33) 0.172(43) 0.129(31) 0.131(45)
O161 0.127(31) 0.233(59) 0.064(21) 0.016(29) 0.040(20) 0.070(34)
O163 0.059(18) 0.199(47) 0.077(20) -0.012(24) 0.037(15) 0.028(23)
O164 0.162(35) 0.165(44) 0.029(14) -0.035(23) 0.010(17) -0.016(33)
O172 0.025(15) 0.192(52) 0.479(89) 0.202(60) 0.047(30) 0.004(22)
O173 0.054(16) 0.093(26) 0.092(20) 0.047(19) 0.007(14) 0.002(16)
O181 0.125(35) 0.113(39) 0.304(68) -0.025(41) 0.011(38) -0.070(32)
O182 0.118(27) 0.083(28) 0.110(26) 0.018(22) 0.020(21) -0.011(23)
O183 0.127(35) 0.141(44) 0.220(50) 0.004(38) 0.000(34) 0.072(34)
O184 0.277(60) 0.208(56) 0.061(22) -0.039(28) -0.032(28) 0.165(49)
O191 0.137(32) 0.087(30) 0.098(25) 0.001(23) 0.031(22) -0.007(25)
O192 0.125(26) 0.095(26) 0.080(20) -0.073(20) 0.009(18) -0.018(22)
O193 0.090(20) 0.089(24) 0.075(19) -0.029(18) 0.018(15) -0.055(19)
O194 0.078(21) 0.126(34) 0.136(29) -0.033(26) -0.006(20) -0.037(22)
O204 0.072(22) 0.264(65) 0.176(39) 0.122(42) 0.031(24) -0.039(30)

loop_
_atom_type_symbol
_atom_type_description
_atom_type_scat_dispersion_real
_atom_type_scat_dispersion_imag
_atom_type_scat_source
C C .0033 .0016 'International Tables Vol C Tables 4.2.6.8 and 6.1.1.4'
H H .0000 .0000 'International Tables Vol C Tables 4.2.6.8 and 6.1.1.4'
N N .0061 .0033 'International Tables Vol C Tables 4.2.6.8 and 6.1.1.4'
O O .0106 .0060 'International Tables Vol C Tables 4.2.6.8 and 6.1.1.4'
Cu Cu .3201 1.2651 'International Tables Vol C Tables 4.2.6.8 and 6.1.1.4'
Sm Sm -.1638 3.4418 'International Tables Vol C Tables 4.2.6.8 and 6.1.1.4'
Cl Cl .1484 .1585 'International Tables Vol C Tables 4.2.6.8 and 6.1.1.4'

loop_
_geom_angle_atom_site_label_1
_geom_angle_atom_site_label_2
_geom_angle_atom_site_label_3
_geom_angle
_geom_angle_site_symmetry_1
_geom_angle_site_symmetry_3
O54 Sm1 O73 75.3(8) . .
O54 Sm1 O30 131.0(7) . .
O73 Sm1 O30 74.6(8) . .
O54 Sm1 O74 73.7(8) . .
O73 Sm1 O74 80.7(9) . .
O30 Sm1 O74 136.4(7) . .
O54 Sm1 O45 128.7(7) . .
O73 Sm1 O45 138.3(7) . .
O30 Sm1 O45 99.2(6) . .
O74 Sm1 O45 76.3(8) . .
O54 Sm1 O42 120.0(7) . .
O73 Sm1 O42 137.0(8) . .
O30 Sm1 O42 65.6(7) . .
O74 Sm1 O42 140.4(8) . .
O45 Sm1 O42 66.6(6) . .
O54 Sm1 O39 140.1(7) . .
O73 Sm1 O39 75.5(7) . .
O30 Sm1 O39 64.1(6) . .
O74 Sm1 O39 75.3(7) . .
O45 Sm1 O39 65.2(6) . .
O42 Sm1 O39 99.9(6) . .
O54 Sm1 O1 63.3(7) . .
O73 Sm1 O1 80.9(8) . .
O30 Sm1 O1 74.5(7) . .
O74 Sm1 O1 136.2(8) . .
O45 Sm1 O1 138.2(7) . .
O42 Sm1 O1 73.6(7) . .
O39 Sm1 O1 136.3(7) . .
O54 Sm1 O17 62.9(6) . .
O73 Sm1 O17 137.8(7) . .
O30 Sm1 O17 138.8(7) . .
O74 Sm1 O17 82.2(8) . .
O45 Sm1 O17 72.6(6) . .
O42 Sm1 O17 74.4(6) . .
O39 Sm1 O17 135.6(7) . .
O1 Sm1 O17 85.4(8) . .
O54 Sm1 Cu9 128.2(5) . .
O73 Sm1 Cu9 156.1(6) . .
O30 Sm1 Cu9 84.5(5) . .
O74 Sm1 Cu9 108.0(6) . .
O45 Sm1 Cu9 33.9(4) . .
O42 Sm1 Cu9 33.1(5) . .
O39 Sm1 Cu9 85.1(4) . .
O1 Sm1 Cu9 104.8(5) . .
O17 Sm1 Cu9 66.1(4) . .
O54 Sm1 Cu1 129.5(5) . .
O73 Sm1 Cu1 105.2(6) . .
O30 Sm1 Cu1 33.4(4) . .
O74 Sm1 Cu1 156.8(6) . .
O45 Sm1 Cu1 85.1(5) . .
O42 Sm1 Cu1 32.7(5) . .
O39 Sm1 Cu1 84.4(4) . .
O1 Sm1 Cu1 66.9(5) . .
O17 Sm1 Cu1 105.6(5) . .
Cu9 Sm1 Cu1 58.34(9) . .
O54 Sm1 Cu5 145.5(5) . .
O73 Sm1 Cu5 70.7(6) . .
O30 Sm1 Cu5 32.2(4) . .
O74 Sm1 Cu5 105.5(6) . .
O45 Sm1 Cu5 82.4(5) . .
O42 Sm1 Cu5 83.3(5) . .
O39 Sm1 Cu5 31.9(5) . .
O1 Sm1 Cu5 105.3(5) . .
O17 Sm1 Cu5 151.5(4) . .
Cu9 Sm1 Cu5 85.48(9) . .
Cu1 Sm1 Cu5 57.65(8) . .
O55 Sm2 O33 119.6(7) . .
O55 Sm2 O31 129.8(7) . .
O33 Sm2 O31 67.4(7) . .
O55 Sm2 O52 129.1(7) . .
O33 Sm2 O52 66.1(7) . .
O31 Sm2 O52 100.1(7) . .
O55 Sm2 O75 72.5(7) . .
O33 Sm2 O75 140.4(7) . .
O31 Sm2 O75 136.9(8) . .
O52 Sm2 O75 77.4(7) . .
O55 Sm2 O43 139.1(6) . .
O33 Sm2 O43 101.3(7) . .
O31 Sm2 O43 65.9(6) . .
O52 Sm2 O43 64.5(6) . .
O75 Sm2 O43 74.8(7) . .
O55 Sm2 O76 75.2(7) . .
O33 Sm2 O76 139.0(7) . .
O31 Sm2 O76 74.3(7) . .
O52 Sm2 O76 137.1(7) . .
O75 Sm2 O76 79.1(8) . .
O43 Sm2 O76 75.0(7) . .
O55 Sm2 O11 64.6(6) . .
O33 Sm2 O11 73.3(7) . .
O31 Sm2 O11 72.4(7) . .
O52 Sm2 O11 138.1(6) . .
O75 Sm2 O11 136.2(7) . .
O43 Sm2 O11 136.2(6) . .
O76 Sm2 O11 81.8(7) . .
O55 Sm2 O3 62.5(7) . .
O33 Sm2 O3 74.0(7) . .
O31 Sm2 O3 139.8(7) . .
O52 Sm2 O3 73.2(8) . .
O75 Sm2 O3 81.5(8) . .
O43 Sm2 O3 134.9(8) . .
O76 Sm2 O3 137.0(7) . .
O11 Sm2 O3 86.4(8) . .
O55 Sm2 Cu2 129.0(5) . .
O33 Sm2 Cu2 33.2(5) . .
O31 Sm2 Cu2 85.6(5) . .
O52 Sm2 Cu2 33.1(4) . .
O75 Sm2 Cu2 108.3(5) . .
O43 Sm2 Cu2 84.5(4) . .
O76 Sm2 Cu2 155.7(5) . .
O11 Sm2 Cu2 105.2(5) . .
O3 Sm2 Cu2 67.2(5) . .
O55 Sm2 Cu6 130.1(5) . .
O33 Sm2 Cu6 33.7(5) . .
O31 Sm2 Cu6 34.0(5) . .
O52 Sm2 Cu6 84.4(4) . .
O75 Sm2 Cu6 157.3(6) . .
O43 Sm2 Cu6 85.2(4) . .
O76 Sm2 Cu6 106.3(5) . .
O11 Sm2 Cu6 66.3(4) . .
O3 Sm2 Cu6 106.3(5) . .
Cu2 Sm2 Cu6 58.27(9) . .
O55 Sm2 Cu1 144.6(5) . .
O33 Sm2 Cu1 84.9(5) . .
O31 Sm2 Cu1 32.8(5) . .
O52 Sm2 Cu1 82.8(4) . .
O75 Sm2 Cu1 105.9(6) . .
O43 Sm2 Cu1 33.2(4) . .
O76 Sm2 Cu1 69.9(5) . .
O11 Sm2 Cu1 103.8(5) . .
O3 Sm2 Cu1 152.9(5) . .
Cu2 Sm2 Cu1 85.79(9) . .
Cu6 Sm2 Cu1 57.84(8) . .
O36 Sm3 O53 101.1(6) . .
O36 Sm3 O78 139.7(8) . .
O53 Sm3 O78 73.9(7) . .
O36 Sm3 O34 67.7(7) . .
O53 Sm3 O34 64.3(6) . .
O78 Sm3 O34 74.6(7) . .
O36 Sm3 O49 65.9(6) . .
O53 Sm3 O49 65.9(6) . .
O78 Sm3 O49 136.9(7) . .
O34 Sm3 O49 100.1(7) . .
O36 Sm3 O56 120.9(7) . .
O53 Sm3 O56 138.0(7) . .
O78 Sm3 O56 73.8(8) . .
O34 Sm3 O56 129.6(8) . .
O49 Sm3 O56 129.6(8) . .
O36 Sm3 O77 136.8(8) . .
O53 Sm3 O77 75.7(7) . .
O78 Sm3 O77 81.8(9) . .
O34 Sm3 O77 137.7(7) . .
O49 Sm3 O77 74.1(8) . .
O56 Sm3 O77 73.7(7) . .
O36 Sm3 O5 72.8(7) . .
O53 Sm3 O5 136.9(7) . .
O78 Sm3 O5 137.6(7) . .
O34 Sm3 O5 138.8(7) . .
O49 Sm3 O5 73.1(7) . .
O56 Sm3 O5 64.2(8) . .
O77 Sm3 O5 80.8(9) . .
O36 Sm3 O13 76.4(7) . .
O53 Sm3 O13 132.4(7) . .
O78 Sm3 O13 78.6(8) . .
O34 Sm3 O13 71.4(7) . .
O49 Sm3 O13 141.5(7) . .
O56 Sm3 O13 64.5(7) . .
O77 Sm3 O13 137.3(7) . .
O5 Sm3 O13 88.7(8) . .
O36 Sm3 Cu3 32.4(5) . .
O53 Sm3 Cu3 85.8(4) . .
O78 Sm3 Cu3 156.2(5) . .
O34 Sm3 Cu3 85.6(5) . .
O49 Sm3 Cu3 33.8(5) . .
O56 Sm3 Cu3 129.8(6) . .
O77 Sm3 Cu3 105.4(6) . .
O5 Sm3 Cu3 66.2(5) . .
O13 Sm3 Cu3 107.8(5) . .
O36 Sm3 Cu7 34.5(5) . .
O53 Sm3 Cu7 84.5(4) . .
O78 Sm3 Cu7 105.9(6) . .
O34 Sm3 Cu7 33.5(4) . .
O49 Sm3 Cu7 85.4(5) . .
O56 Sm3 Cu7 130.2(5) . .
O77 Sm3 Cu7 155.9(5) . .
O5 Sm3 Cu7 105.6(5) . .
O13 Sm3 Cu7 66.7(5) . .
Cu3 Sm3 Cu7 58.89(10) . .
O36 Sm3 Cu11 83.4(4) . .
O53 Sm3 Cu11 34.1(5) . .
O78 Sm3 Cu11 106.2(5) . .
O34 Sm3 Cu11 83.2(5) . .
O49 Sm3 Cu11 31.9(5) . .
O56 Sm3 Cu11 143.4(5) . .
O77 Sm3 Cu11 70.2(5) . .
O5 Sm3 Cu11 103.7(5) . .
O13 Sm3 Cu11 152.1(5) . .
Cu3 Sm3 Cu11 57.50(9) . .
Cu7 Sm3 Cu11 85.74(9) . .
O48 Sm4 O47 65.1(6) . .
O48 Sm4 O41 100.3(6) . .
O47 Sm4 O41 67.6(6) . .
O48 Sm4 O79 74.2(7) . .
O47 Sm4 O79 136.3(6) . .
O41 Sm4 O79 137.8(7) . .
O48 Sm4 O37 65.0(7) . .
O47 Sm4 O37 99.6(6) . .
O41 Sm4 O37 64.6(6) . .
O79 Sm4 O37 75.8(7) . .
O48 Sm4 O57 129.3(7) . .
O47 Sm4 O57 120.3(7) . .
O41 Sm4 O57 129.4(6) . .
O79 Sm4 O57 74.6(8) . .
O37 Sm4 O57 140.2(6) . .
O48 Sm4 O80 137.0(7) . .
O47 Sm4 O80 138.0(7) . .
O41 Sm4 O80 72.6(7) . .
O79 Sm4 O80 83.4(7) . .
O37 Sm4 O80 74.3(7) . .
O57 Sm4 O80 76.4(7) . .
O48 Sm4 O7 139.0(6) . .
O47 Sm4 O7 75.5(6) . .
O41 Sm4 O7 73.1(6) . .
O79 Sm4 O7 137.3(7) . .
O37 Sm4 O7 135.5(7) . .
O57 Sm4 O7 63.1(7) . .
O80 Sm4 O7 80.8(7) . .
O48 Sm4 O23 73.2(7) . .
O47 Sm4 O23 73.1(7) . .
O41 Sm4 O23 138.7(6) . .
O79 Sm4 O23 80.9(7) . .
O37 Sm4 O23 136.2(6) . .
O57 Sm4 O23 63.1(7) . .
O80 Sm4 O23 139.1(7) . .
O7 Sm4 O23 85.6(6) . .
O48 Sm4 Cu12 33.2(4) . .
O47 Sm4 Cu12 32.2(4) . .
O41 Sm4 Cu12 85.8(4) . .
O79 Sm4 Cu12 105.0(5) . .
O37 Sm4 Cu12 84.4(4) . .
O57 Sm4 Cu12 128.9(5) . .
O80 Sm4 Cu12 154.5(6) . .
O7 Sm4 Cu12 106.2(4) . .
O23 Sm4 Cu12 66.5(5) . .
O48 Sm4 Cu4 84.9(5) . .
O47 Sm4 Cu4 33.9(4) . .
O41 Sm4 Cu4 34.1(4) . .
O79 Sm4 Cu4 155.7(6) . .
O37 Sm4 Cu4 84.3(4) . .
O57 Sm4 Cu4 129.3(5) . .
O80 Sm4 Cu4 104.7(6) . .
O7 Sm4 Cu4 67.0(5) . .
O23 Sm4 Cu4 105.1(5) . .
Cu12 Sm4 Cu4 58.56(9) . .
O48 Sm4 Cu8 83.1(5) . .
O47 Sm4 Cu8 83.1(5) . .
O41 Sm4 Cu8 31.4(4) . .
O79 Sm4 Cu8 107.6(6) . .
O37 Sm4 Cu8 33.2(4) . .
O57 Sm4 Cu8 144.8(5) . .
O80 Sm4 Cu8 69.2(5) . .
O7 Sm4 Cu8 103.4(5) . .
O23 Sm4 Cu8 151.7(5) . .
Cu12 Sm4 Cu8 85.24(9) . .
Cu4 Sm4 Cu8 56.65(9) . .
O40 Sm5 O81 138.8(7) . .
O40 Sm5 O32 67.4(6) . .
O81 Sm5 O32 137.0(7) . .
O40 Sm5 O82 138.5(7) . .
O81 Sm5 O82 81.1(8) . .
O32 Sm5 O82 74.1(7) . .
O40 Sm5 O35 101.1(6) . .
O81 Sm5 O35 74.6(7) . .
O32 Sm5 O35 65.5(6) . .
O82 Sm5 O35 75.5(7) . .
O40 Sm5 O38 66.0(6) . .
O81 Sm5 O38 75.7(7) . .
O32 Sm5 O38 100.4(6) . .
O82 Sm5 O38 138.3(7) . .
O35 Sm5 O38 65.2(6) . .
O40 Sm5 O58 119.0(6) . .
O81 Sm5 O58 74.7(7) . .
O32 Sm5 O58 129.0(6) . .
O82 Sm5 O58 74.7(7) . .
O35 Sm5 O58 139.8(6) . .
O38 Sm5 O58 129.4(6) . .
O40 Sm5 O9 74.2(6) . .
O81 Sm5 O9 136.6(7) . .
O32 Sm5 O9 73.1(6) . .
O82 Sm5 O9 80.5(7) . .
O35 Sm5 O9 136.2(6) . .
O38 Sm5 O9 138.6(7) . .
O58 Sm5 O9 62.7(6) . .
O40 Sm5 O15 74.1(6) . .
O81 Sm5 O15 80.7(7) . .
O32 Sm5 O15 140.0(7) . .
O82 Sm5 O15 137.0(7) . .
O35 Sm5 O15 135.0(6) . .
O38 Sm5 O15 72.6(6) . .
O58 Sm5 O15 62.9(6) . .
O9 Sm5 O15 86.6(7) . .
O40 Sm5 Cu5 33.7(4) . .
O81 Sm5 Cu5 156.4(5) . .
O32 Sm5 Cu5 34.0(5) . .
O82 Sm5 Cu5 105.8(5) . .
O35 Sm5 Cu5 85.2(4) . .
O38 Sm5 Cu5 84.9(5) . .
O58 Sm5 Cu5 128.8(4) . .
O9 Sm5 Cu5 66.9(5) . .
O15 Sm5 Cu5 106.3(5) . .
O40 Sm5 Cu8 32.6(4) . .
O81 Sm5 Cu8 107.0(6) . .
O32 Sm5 Cu8 85.9(5) . .
O82 Sm5 Cu8 156.7(5) . .
O35 Sm5 Cu8 85.5(5) . .
O38 Sm5 Cu8 33.7(5) . .
O58 Sm5 Cu8 128.2(4) . .
O9 Sm5 Cu8 105.3(5) . .
O15 Sm5 Cu8 66.3(5) . .
Cu5 Sm5 Cu8 58.43(9) . .
O40 Sm5 Cu7 83.6(4) . .
O81 Sm5 Cu7 70.9(5) . .
O32 Sm5 Cu7 83.4(4) . .
O82 Sm5 Cu7 107.1(5) . .
O35 Sm5 Cu7 33.0(5) . .
O38 Sm5 Cu7 32.2(4) . .
O58 Sm5 Cu7 144.7(4) . .
O9 Sm5 Cu7 152.3(5) . .
O15 Sm5 Cu7 103.2(5) . .
Cu5 Sm5 Cu7 85.48(9) . .
Cu8 Sm5 Cu7 57.78(9) . .
O51 Sm6 O44 66.8(6) . .
O51 Sm6 O59 120.5(7) . .
O44 Sm6 O59 128.6(7) . .
O51 Sm6 O50 67.6(7) . .
O44 Sm6 O50 101.0(7) . .
O59 Sm6 O50 129.7(7) . .
O51 Sm6 O84 138.6(8) . .
O44 Sm6 O84 74.7(7) . .
O59 Sm6 O84 73.2(6) . .
O50 Sm6 O84 137.0(7) . .
O51 Sm6 O46 100.1(6) . .
O44 Sm6 O46 64.7(6) . .
O59 Sm6 O46 139.4(7) . .
O50 Sm6 O46 64.5(6) . .
O84 Sm6 O46 75.7(6) . .
O51 Sm6 O21 74.7(7) . .
O44 Sm6 O21 139.9(8) . .
O59 Sm6 O21 64.0(7) . .
O50 Sm6 O21 73.0(6) . .
O84 Sm6 O21 136.5(7) . .
O46 Sm6 O21 135.4(6) . .
O51 Sm6 O83 140.4(7) . .
O44 Sm6 O83 136.2(7) . .
O59 Sm6 O83 74.1(7) . .
O50 Sm6 O83 75.2(8) . .
O84 Sm6 O83 79.4(8) . .
O46 Sm6 O83 75.1(7) . .
O21 Sm6 O83 81.8(8) . .
O51 Sm6 O19 72.3(6) . .
O44 Sm6 O19 72.2(7) . .
O59 Sm6 O19 64.5(7) . .
O50 Sm6 O19 138.4(7) . .
O84 Sm6 O19 82.1(7) . .
O46 Sm6 O19 135.3(6) . .
O21 Sm6 O19 86.4(7) . .
O83 Sm6 O19 137.9(7) . .
O51 Sm6 Cu11 33.2(4) . .
O44 Sm6 Cu11 85.0(5) . .
O59 Sm6 Cu11 130.7(5) . .
O50 Sm6 Cu11 34.7(5) . .
O84 Sm6 Cu11 155.9(5) . .
O46 Sm6 Cu11 84.0(4) . .
O21 Sm6 Cu11 67.6(5) . .
O83 Sm6 Cu11 108.1(5) . .
O19 Sm6 Cu11 104.2(5) . .
O51 Sm6 Cu10 33.5(5) . .
O44 Sm6 Cu10 33.6(5) . .
O59 Sm6 Cu10 129.3(5) . .
O50 Sm6 Cu10 86.3(6) . .
O84 Sm6 Cu10 106.0(6) . .
O46 Sm6 Cu10 84.1(5) . .
O21 Sm6 Cu10 106.8(6) . .
O83 Sm6 Cu10 156.6(5) . .
O19 Sm6 Cu10 65.3(5) . .
Cu11 Sm6 Cu10 58.35(9) . .
O51 Sm6 Cu9 84.0(5) . .
O44 Sm6 Cu9 32.1(5) . .
O59 Sm6 Cu9 143.0(5) . .
O50 Sm6 Cu9 83.6(4) . .
O84 Sm6 Cu9 70.5(5) . .
O46 Sm6 Cu9 32.7(4) . .
O21 Sm6 Cu9 152.9(5) . .
O83 Sm6 Cu9 105.6(5) . .
O19 Sm6 Cu9 103.2(5) . .
Cu11 Sm6 Cu9 85.41(9) . .
Cu10 Sm6 Cu9 57.26(9) . .
O42 Cu1 O30 86.2(8) . .
O42 Cu1 O31 176.4(9) . .
O30 Cu1 O31 94.6(8) . .
O42 Cu1 O43 93.7(8) . .
O30 Cu1 O43 177.5(8) . .
O31 Cu1 O43 85.3(8) . .
O42 Cu1 O111 72.3(9) . .
O30 Cu1 O111 101.4(8) . .
O31 Cu1 O111 104.0(9) . .
O43 Cu1 O111 76.2(8) . .
O42 Cu1 O2 89.5(9) . .
O30 Cu1 O2 89.7(8) . .
O31 Cu1 O2 94.0(8) . .
O43 Cu1 O2 92.8(8) . .
O111 Cu1 O2 157.8(8) . .
O42 Cu1 Sm1 43.6(6) . .
O30 Cu1 Sm1 43.1(6) . .
O31 Cu1 Sm1 137.5(6) . .
O43 Cu1 Sm1 137.1(5) . .
O111 Cu1 Sm1 91.3(7) . .
O2 Cu1 Sm1 83.7(6) . .
O42 Cu1 Sm2 136.9(6) . .
O30 Cu1 Sm2 136.9(6) . .
O31 Cu1 Sm2 42.3(5) . .
O43 Cu1 Sm2 43.1(5) . .
O111 Cu1 Sm2 92.5(6) . .
O2 Cu1 Sm2 92.2(6) . .
Sm1 Cu1 Sm2 175.97(12) . .
O34 Cu2 O52 176.7(8) . .
O34 Cu2 O33 92.7(8) . .
O52 Cu2 O33 86.9(8) . .
O34 Cu2 O53 83.7(8) . .
O52 Cu2 O53 96.8(8) . .
O33 Cu2 O53 176.3(7) . .
O34 Cu2 O4 93.6(8) . .
O52 Cu2 O4 89.7(8) . .
O33 Cu2 O4 90.9(11) . .
O53 Cu2 O4 89.9(10) . .
O34 Cu2 O114 74.5(8) . .
O52 Cu2 O114 102.3(8) . .
O33 Cu2 O114 73.9(9) . .
O53 Cu2 O114 104.5(8) . .
O4 Cu2 O114 159.8(9) . .
O34 Cu2 Sm2 136.1(7) . .
O52 Cu2 Sm2 43.7(6) . .
O33 Cu2 Sm2 43.6(5) . .
O53 Cu2 Sm2 140.1(5) . .
O4 Cu2 Sm2 85.8(7) . .
O114 Cu2 Sm2 91.7(7) . .
O34 Cu2 Sm3 41.9(6) . .
O52 Cu2 Sm3 138.6(6) . .
O33 Cu2 Sm3 134.5(5) . .
O53 Cu2 Sm3 41.9(5) . .
O4 Cu2 Sm3 90.3(7) . .
O114 Cu2 Sm3 91.2(7) . .
Sm2 Cu2 Sm3 175.57(14) . .
O36 Cu3 O37 96.1(8) . .
O36 Cu3 O48 177.4(9) . .
O37 Cu3 O48 83.3(8) . .
O36 Cu3 O49 85.2(8) . .
O37 Cu3 O49 178.1(8) . .
O48 Cu3 O49 95.3(8) . .
O36 Cu3 O6 91.6(9) . .
O37 Cu3 O6 93.2(8) . .
O48 Cu3 O6 90.9(9) . .
O49 Cu3 O6 88.1(8) . .
O36 Cu3 O113 102.0(9) . .
O37 Cu3 O113 104.7(8) . .
O48 Cu3 O113 75.8(8) . .
O49 Cu3 O113 73.6(8) . .
O6 Cu3 O113 156.0(8) . .
O36 Cu3 Sm3 41.6(5) . .
O37 Cu3 Sm3 137.5(6) . .
O48 Cu3 Sm3 139.2(6) . .
O49 Cu3 Sm3 44.0(6) . .
O6 Cu3 Sm3 85.1(6) . .
O113 Cu3 Sm3 92.0(7) . .
O36 Cu3 Sm4 138.8(6) . .
O37 Cu3 Sm4 42.7(6) . .
O48 Cu3 Sm4 40.7(5) . .
O49 Cu3 Sm4 136.0(6) . .
O6 Cu3 Sm4 90.9(6) . .
O113 Cu3 Sm4 91.7(7) . .
Sm3 Cu3 Sm4 175.98(13) . .
O45 Cu4 O47 91.9(9) . .
O45 Cu4 O39 84.8(8) . .
O47 Cu4 O39 175.7(8) . .
O45 Cu4 O41 177.2(8) . .
O47 Cu4 O41 85.5(8) . .
O39 Cu4 O41 97.8(8) . .
O45 Cu4 O112 104.3(9) . .
O47 Cu4 O112 102.1(8) . .
O39 Cu4 O112 76.2(8) . .
O41 Cu4 O112 75.4(8) . .
O45 Cu4 O8 91.1(8) . .
O47 Cu4 O8 88.6(8) . .
O39 Cu4 O8 94.1(8) . .
O41 Cu4 O8 89.8(8) . .
O112 Cu4 O8 160.8(8) . .
O45 Cu4 Sm4 134.2(7) . .
O47 Cu4 Sm4 42.8(6) . .
O39 Cu4 Sm4 140.8(5) . .
O41 Cu4 Sm4 43.3(6) . .
O112 Cu4 Sm4 93.6(6) . .
O8 Cu4 Sm4 83.4(5) . .
O45 Cu4 Sm1 42.1(7) . .
O47 Cu4 Sm1 133.9(6) . .
O39 Cu4 Sm1 42.9(5) . .
O41 Cu4 Sm1 140.6(6) . .
O112 Cu4 Sm1 92.8(7) . .
O8 Cu4 Sm1 91.0(5) . .
Sm4 Cu4 Sm1 173.45(13) . .
O39 Cu5 O30 84.4(8) . .
O39 Cu5 O40 94.8(8) . .
O30 Cu5 O40 176.2(8) . .
O39 Cu5 O32 179.6(8) . .
O30 Cu5 O32 95.2(8) . .
O40 Cu5 O32 85.6(8) . .
O39 Cu5 O112 77.2(8) . .
O30 Cu5 O112 103.8(8) . .
O40 Cu5 O112 72.4(8) . .
O32 Cu5 O112 103.0(8) . .
O39 Cu5 O10 92.4(7) . .
O30 Cu5 O10 92.9(8) . .
O40 Cu5 O10 90.9(8) . .
O32 Cu5 O10 87.6(8) . .
O112 Cu5 O10 159.1(8) . .
O39 Cu5 Sm5 137.2(5) . .
O30 Cu5 Sm5 138.3(6) . .
O40 Cu5 Sm5 42.8(6) . .
O32 Cu5 Sm5 43.2(5) . .
O112 Cu5 Sm5 91.1(7) . .
O10 Cu5 Sm5 84.3(5) . .
O39 Cu5 Sm1 42.7(5) . .
O30 Cu5 Sm1 41.8(6) . .
O40 Cu5 Sm1 137.5(6) . .
O32 Cu5 Sm1 136.9(5) . .
O112 Cu5 Sm1 93.0(7) . .
O10 Cu5 Sm1 91.3(5) . .
Sm5 Cu5 Sm1 175.59(12) . .
O32 Cu6 O33 177.4(9) . .
O32 Cu6 O35 84.1(7) . .
O33 Cu6 O35 94.6(8) . .
O32 Cu6 O31 94.5(8) . .
O33 Cu6 O31 86.8(8) . .
O35 Cu6 O31 178.5(8) . .
O32 Cu6 O114 103.4(9) . .
O33 Cu6 O114 74.1(9) . .
O35 Cu6 O114 76.9(8) . .
O31 Cu6 O114 103.1(9) . .
O32 Cu6 O12 93.2(8) . .
O33 Cu6 O12 89.1(9) . .
O35 Cu6 O12 91.9(8) . .
O31 Cu6 O12 88.6(8) . .
O114 Cu6 O12 158.7(8) . .
O32 Cu6 Sm2 138.0(5) . .
O33 Cu6 Sm2 43.5(5) . .
O35 Cu6 Sm2 137.8(5) . .
O31 Cu6 Sm2 43.7(6) . .
O114 Cu6 Sm2 91.9(7) . .
O12 Cu6 Sm2 84.3(5) . .
O32 Cu6 Sm5 41.7(5) . .
O33 Cu6 Sm5 137.0(5) . .
O35 Cu6 Sm5 42.4(5) . .
O31 Cu6 Sm5 136.2(6) . .
O114 Cu6 Sm5 91.9(7) . .
O12 Cu6 Sm5 91.8(5) . .
Sm2 Cu6 Sm5 176.03(14) . .
O38 Cu7 O34 176.5(9) . .
O38 Cu7 O35 85.1(8) . .
O34 Cu7 O35 97.1(8) . .
O38 Cu7 O36 92.4(8) . .
O34 Cu7 O36 85.3(8) . .
O35 Cu7 O36 177.1(8) . .
O38 Cu7 O114 103.4(8) . .
O34 Cu7 O114 74.6(8) . .
O35 Cu7 O114 76.8(8) . .
O36 Cu7 O114 102.3(8) . .
O38 Cu7 O14 94.2(8) . .
O34 Cu7 O14 88.5(8) . .
O35 Cu7 O14 91.6(8) . .
O36 Cu7 O14 90.2(7) . .
O114 Cu7 O14 157.9(8) . .
O38 Cu7 Sm3 134.5(6) . .
O34 Cu7 Sm3 43.6(6) . .
O35 Cu7 Sm3 140.3(5) . .
O36 Cu7 Sm3 42.2(5) . .
O114 Cu7 Sm3 93.0(7) . .
O14 Cu7 Sm3 83.9(5) . .
O38 Cu7 Sm5 42.6(6) . .
O34 Cu7 Sm5 139.7(6) . .
O35 Cu7 Sm5 42.6(5) . .
O36 Cu7 Sm5 135.0(6) . .
O114 Cu7 Sm5 92.0(7) . .
O14 Cu7 Sm5 91.9(5) . .
Sm3 Cu7 Sm5 174.78(12) . .
O41 Cu8 O40 94.2(8) . .
O41 Cu8 O38 177.8(7) . .
O40 Cu8 O38 85.5(8) . .
O41 Cu8 O37 84.0(8) . .
O40 Cu8 O37 177.5(8) . .
O38 Cu8 O37 96.3(8) . .
O41 Cu8 O112 76.4(8) . .
O40 Cu8 O112 73.0(8) . .
O38 Cu8 O112 101.4(8) . .
O37 Cu8 O112 104.8(8) . .
O41 Cu8 O16 92.2(8) . .
O40 Cu8 O16 91.6(8) . .
O38 Cu8 O16 90.0(8) . .
O37 Cu8 O16 90.2(8) . .
O112 Cu8 O16 159.8(8) . .
O41 Cu8 Sm5 136.2(6) . .
O40 Cu8 Sm5 42.3(6) . .
O38 Cu8 Sm5 43.7(5) . .
O37 Cu8 Sm5 139.7(6) . .
O112 Cu8 Sm5 90.9(7) . .
O16 Cu8 Sm5 85.8(6) . .
O41 Cu8 Sm4 41.2(6) . .
O40 Cu8 Sm4 135.4(6) . .
O38 Cu8 Sm4 139.1(6) . .
O37 Cu8 Sm4 42.8(6) . .
O112 Cu8 Sm4 91.9(7) . .
O16 Cu8 Sm4 90.2(6) . .
Sm5 Cu8 Sm4 175.23(11) . .
O42 Cu9 O44 93.0(8) . .
O42 Cu9 O46 176.0(8) . .
O44 Cu9 O46 84.4(8) . .
O42 Cu9 O45 87.1(9) . .
O44 Cu9 O45 177.0(8) . .
O46 Cu9 O45 95.3(9) . .
O42 Cu9 O18 91.3(9) . .
O44 Cu9 O18 94.1(8) . .
O46 Cu9 O18 92.0(9) . .
O45 Cu9 O18 88.8(8) . .
O42 Cu9 O111 72.7(9) . .
O44 Cu9 O111 75.3(8) . .
O46 Cu9 O111 103.7(8) . .
O45 Cu9 O111 101.9(9) . .
O18 Cu9 O111 159.9(9) . .
O42 Cu9 Sm1 43.8(5) . .
O44 Cu9 Sm1 136.6(6) . .
O46 Cu9 Sm1 139.0(6) . .
O45 Cu9 Sm1 43.9(7) . .
O18 Cu9 Sm1 84.2(6) . .
O111 Cu9 Sm1 91.8(7) . .
O42 Cu9 Sm6 134.2(6) . .
O44 Cu9 Sm6 41.2(6) . .
O46 Cu9 Sm6 43.3(5) . .
O45 Cu9 Sm6 138.7(7) . .
O18 Cu9 Sm6 91.4(6) . .
O111 Cu9 Sm6 91.5(7) . .
Sm1 Cu9 Sm6 175.04(12) . .
O52 Cu10 O43 84.9(8) . .
O52 Cu10 O44 177.1(9) . .
O43 Cu10 O44 97.1(8) . .
O52 Cu10 O51 93.5(8) . .
O43 Cu10 O51 178.2(7) . .
O44 Cu10 O51 84.5(8) . .
O52 Cu10 O20 93.1(8) . .
O43 Cu10 O20 91.9(8) . .
O44 Cu10 O20 89.1(9) . .
O51 Cu10 O20 88.9(7) . .
O52 Cu10 O111 103.6(8) . .
O43 Cu10 O111 77.1(8) . .
O44 Cu10 O111 74.8(8) . .
O51 Cu10 O111 102.6(8) . .
O20 Cu10 O111 158.9(8) . .
O52 Cu10 Sm6 135.6(6) . .
O43 Cu10 Sm6 139.4(5) . .
O44 Cu10 Sm6 42.7(5) . .
O51 Cu10 Sm6 42.3(5) . .
O20 Cu10 Sm6 84.0(6) . .
O111 Cu10 Sm6 92.7(7) . .
O52 Cu10 Sm2 42.1(6) . .
O43 Cu10 Sm2 42.8(5) . .
O44 Cu10 Sm2 139.9(6) . .
O51 Cu10 Sm2 135.6(5) . .
O20 Cu10 Sm2 91.1(6) . .
O111 Cu10 Sm2 92.7(7) . .
Sm6 Cu10 Sm2 174.57(12) . .
O49 Cu11 O51 177.9(9) . .
O49 Cu11 O50 94.2(9) . .
O51 Cu11 O50 86.2(8) . .
O49 Cu11 O53 85.0(8) . .
O51 Cu11 O53 94.6(8) . .
O50 Cu11 O53 179.2(7) . .
O49 Cu11 O113 74.7(9) . .
O51 Cu11 O113 103.4(8) . .
O50 Cu11 O113 75.9(8) . .
O53 Cu11 O113 103.5(8) . .
O49 Cu11 O22 91.9(8) . .
O51 Cu11 O22 90.2(7) . .
O50 Cu11 O22 87.1(8) . .
O53 Cu11 O22 93.3(8) . .
O113 Cu11 O22 157.3(8) . .
O49 Cu11 Sm6 138.0(7) . .
O51 Cu11 Sm6 42.5(6) . .
O50 Cu11 Sm6 43.9(6) . .
O53 Cu11 Sm6 136.9(5) . .
O113 Cu11 Sm6 93.5(7) . .
O22 Cu11 Sm6 84.1(5) . .
O49 Cu11 Sm3 42.5(7) . .
O51 Cu11 Sm3 137.2(6) . .
O50 Cu11 Sm3 136.6(6) . .
O53 Cu11 Sm3 42.7(5) . .
O113 Cu11 Sm3 91.1(7) . .
O22 Cu11 Sm3 91.1(5) . .
Sm6 Cu11 Sm3 175.22(12) . .
O47 Cu12 O50 178.4(9) . .
O47 Cu12 O48 84.2(8) . .
O50 Cu12 O48 96.8(8) . .
O47 Cu12 O46 94.3(8) . .
O50 Cu12 O46 84.7(8) . .
O48 Cu12 O46 178.3(8) . .
O47 Cu12 O113 102.2(9) . .
O50 Cu12 O113 76.9(9) . .
O48 Cu12 O113 76.1(9) . .
O46 Cu12 O113 103.7(9) . .
O47 Cu12 O24 90.6(8) . .
O50 Cu12 O24 90.7(9) . .
O48 Cu12 O24 86.0(9) . .
O46 Cu12 O24 94.7(9) . .
O113 Cu12 O24 156.6(8) . .
O47 Cu12 Sm4 42.3(6) . .
O50 Cu12 Sm4 138.8(6) . .
O48 Cu12 Sm4 42.3(6) . .
O46 Cu12 Sm4 136.2(6) . .
O113 Cu12 Sm4 93.4(7) . .
O24 Cu12 Sm4 82.8(6) . .
O47 Cu12 Sm6 137.5(6) . .
O50 Cu12 Sm6 41.5(6) . .
O48 Cu12 Sm6 138.3(6) . .
O46 Cu12 Sm6 43.3(5) . .
O113 Cu12 Sm6 91.4(7) . .
O24 Cu12 Sm6 92.2(6) . .
Sm4 Cu12 Sm6 175.02(14) . .
O62 Cu13 N9 98.4(12) . .
O62 Cu13 O17 170.6(12) . .
N9 Cu13 O17 84.6(11) . .
O62 Cu13 O54 94.8(10) . .
N9 Cu13 O54 166.5(10) . .
O17 Cu13 O54 82.8(8) . .
O62 Cu13 Cu14 78.1(9) . .
N9 Cu13 Cu14 147.3(10) . .
O17 Cu13 Cu14 94.5(8) . .
O54 Cu13 Cu14 39.6(6) . .
O54 Cu14 O61 95.7(11) . .
O54 Cu14 O1 84.2(9) . .
O61 Cu14 O1 177.0(11) . .
O54 Cu14 N1 169.6(10) . .
O61 Cu14 N1 94.7(12) . .
O1 Cu14 N1 85.4(11) . .
O54 Cu14 Cu13 40.8(7) . .
O61 Cu14 Cu13 79.1(9) . .
O1 Cu14 Cu13 99.0(8) . .
N1 Cu14 Cu13 142.1(12) . .
O54 Cu14 Sm1 40.6(6) . .
O61 Cu14 Sm1 136.3(9) . .
O1 Cu14 Sm1 43.6(7) . .
N1 Cu14 Sm1 129.0(8) . .
Cu13 Cu14 Sm1 66.02(12) . .
O63 Cu15 O3 172.0(13) . .
O63 Cu15 O55 96.9(10) . .
O3 Cu15 O55 82.2(10) . .
O63 Cu15 N2 96.1(13) . .
O3 Cu15 N2 84.7(13) . .
O55 Cu15 N2 166.9(12) . .
O63 Cu15 O85 90.9(13) . .
O3 Cu15 O85 97.1(12) . .
O55 Cu15 O85 92.6(9) . .
N2 Cu15 O85 88.6(12) . .
O63 Cu15 Cu16 80.0(8) . .
O3 Cu15 Cu16 94.4(8) . .
O55 Cu15 Cu16 40.3(6) . .
N2 Cu15 Cu16 142.0(10) . .
O85 Cu15 Cu16 128.9(8) . .
O64 Cu16 O55 96.5(10) . .
O64 Cu16 N6 93.2(13) . .
O55 Cu16 N6 168.9(12) . .
O64 Cu16 O11 174.4(10) . .
O55 Cu16 O11 82.6(9) . .
N6 Cu16 O11 87.3(12) . .
O64 Cu16 Cu15 77.5(8) . .
O55 Cu16 Cu15 40.2(6) . .
N6 Cu16 Cu15 138.2(12) . .
O11 Cu16 Cu15 98.4(7) . .
O64 Cu16 Sm2 136.4(8) . .
O55 Cu16 Sm2 40.0(6) . .
N6 Cu16 Sm2 129.8(10) . .
O11 Cu16 Sm2 42.6(7) . .
Cu15 Cu16 Sm2 65.61(12) . .
O5 Cu17 O56 85.3(9) . .
O5 Cu17 O65 170.5(13) . .
O56 Cu17 O65 92.7(12) . .
O5 Cu17 N3 85.2(11) . .
O56 Cu17 N3 168.0(10) . .
O65 Cu17 N3 97.8(13) . .
O5 Cu17 Cu18 97.8(8) . .
O56 Cu17 Cu18 40.0(6) . .
O65 Cu17 Cu18 75.0(11) . .
N3 Cu17 Cu18 149.4(11) . .
O5 Cu17 Sm3 43.6(7) . .
O56 Cu17 Sm3 41.7(5) . .
O65 Cu17 Sm3 134.0(11) . .
N3 Cu17 Sm3 128.2(8) . .
Cu18 Cu17 Sm3 64.94(13) . .
O66 Cu18 O56 95.2(11) . .
O66 Cu18 O13 176.0(13) . .
O56 Cu18 O13 85.9(9) . .
O66 Cu18 N7 95.8(13) . .
O56 Cu18 N7 167.9(12) . .
O13 Cu18 N7 83.4(11) . .
O66 Cu18 Cu17 80.3(11) . .
O56 Cu18 Cu17 40.3(8) . .
O13 Cu18 Cu17 98.2(8) . .
N7 Cu18 Cu17 147.4(12) . .
O66 Cu18 Sm3 136.9(10) . .
O56 Cu18 Sm3 41.8(6) . .
O13 Cu18 Sm3 44.2(7) . .
N7 Cu18 Sm3 127.1(8) . .
Cu17 Cu18 Sm3 65.11(13) . .
O67 Cu19 O57 95.7(10) . .
O67 Cu19 O23 169.4(10) . .
O57 Cu19 O23 86.0(9) . .
O67 Cu19 N12 92.4(12) . .
O57 Cu19 N12 171.9(12) . .
O23 Cu19 N12 86.0(11) . .
O67 Cu19 Cu20 77.2(7) . .
O57 Cu19 Cu20 39.1(6) . .
O23 Cu19 Cu20 98.1(6) . .
N12 Cu19 Cu20 144.2(12) . .
O57 Cu20 O7 85.0(9) . .
O57 Cu20 O68 94.3(10) . .
O7 Cu20 O68 170.4(10) . .
O57 Cu20 N4 167.7(10) . .
O7 Cu20 N4 83.7(10) . .
O68 Cu20 N4 96.0(11) . .
O57 Cu20 Cu19 38.8(6) . .
O7 Cu20 Cu19 95.6(6) . .
O68 Cu20 Cu19 78.2(7) . .
N4 Cu20 Cu19 138.0(10) . .
O58 Cu21 O15 85.0(8) . .
O58 Cu21 O69 95.4(11) . .
O15 Cu21 O69 164.7(10) . .
O58 Cu21 N8 168.3(10) . .
O15 Cu21 N8 83.5(10) . .
O69 Cu21 N8 96.2(12) . .
O58 Cu21 O25 86.9(9) . .
O15 Cu21 O25 92.6(10) . .
O69 Cu21 O25 102.6(10) . .
N8 Cu21 O25 91.6(12) . .
O58 Cu22 O70 94.8(9) . .
O58 Cu22 O9 85.1(8) . .
O70 Cu22 O9 174.9(11) . .
O58 Cu22 N5 169.4(9) . .
O70 Cu22 N5 95.8(11) . .
O9 Cu22 N5 84.4(10) . .
O58 Cu22 Sm5 42.2(5) . .
O70 Cu22 Sm5 137.0(8) . .
O9 Cu22 Sm5 43.0(6) . .
N5 Cu22 Sm5 127.2(8) . .
N10 Cu23 O71 93.6(11) . .
N10 Cu23 O19 85.8(11) . .
O71 Cu23 O19 172.9(10) . .
N10 Cu23 O59 170.6(11) . .
O71 Cu23 O59 95.7(9) . .
O19 Cu23 O59 84.8(9) . .
N10 Cu23 Cu24 141.3(10) . .
O71 Cu23 Cu24 78.0(6) . .
O19 Cu23 Cu24 98.1(6) . .
O59 Cu23 Cu24 40.3(5) . .
O21 Cu24 O72 169.0(10) . .
O21 Cu24 O59 82.8(8) . .
O72 Cu24 O59 96.0(8) . .
O21 Cu24 N11 85.7(9) . .
O72 Cu24 N11 95.6(10) . .
O59 Cu24 N11 168.4(9) . .
O21 Cu24 Cu23 95.0(6) . .
O72 Cu24 Cu23 77.5(7) . .
O59 Cu24 Cu23 40.2(6) . .
N11 Cu24 Cu23 143.7(9) . .
O26 Cu25 O26 174.6(33) . 2_656
O26 Cu25 N13 87.5(11) . .
O26 Cu25 N13 93.1(11) 2_656 .
O26 Cu25 N13 93.1(11) . 2_656
O26 Cu25 N13 87.5(11) 2_656 2_656
N13 Cu25 N13 168.2(26) . 2_656
O111 Cl1 O112 111.5(17) . .
O111 Cl1 O114 109.9(19) . .
O112 Cl1 O114 108.9(18) . .
O111 Cl1 O113 108.9(18) . .
O112 Cl1 O113 109.1(19) . .
O114 Cl1 O113 108.5(17) . .
O123 Cl2 O124 117.6(26) . .
O123 Cl2 O121 109.6(21) . .
O124 Cl2 O121 110.4(20) . .
O123 Cl2 O122 108.1(25) . .
O124 Cl2 O122 103.6(20) . .
O121 Cl2 O122 106.8(22) . .
O132 Cl3 O131 106.7(20) . .
O132 Cl3 O134 112.2(20) . .
O131 Cl3 O134 109.6(19) . .
O132 Cl3 O133 109.6(18) . .
O131 Cl3 O133 107.0(19) . .
O134 Cl3 O133 111.5(16) . .
O143 Cl4 O142 102.1(28) . .
O143 Cl4 O144 111.5(22) . .
O142 Cl4 O144 107.9(25) . .
O143 Cl4 O141 112.0(30) . .
O142 Cl4 O141 110.9(28) . .
O144 Cl4 O141 112.0(23) . .
O154 Cl5 O152 110.0(31) . .
O154 Cl5 O153 111.9(31) . .
O152 Cl5 O153 103.9(25) . .
O154 Cl5 O151 113.8(42) . .
O152 Cl5 O151 114.7(29) . .
O153 Cl5 O151 101.8(31) . .
O162 Cl6 O163 112.5(23) . .
O162 Cl6 O161 113.7(30) . .
O163 Cl6 O161 102.4(24) . .
O162 Cl6 O164 117.4(27) . .
O163 Cl6 O164 104.9(26) . .
O161 Cl6 O164 104.5(21) . .
O172 Cl7 O173 110.7(17) . .
O172 Cl7 O174 111.0(21) . .
O173 Cl7 O174 108.9(20) . .
O172 Cl7 O171 111.7(22) . .
O173 Cl7 O171 107.6(20) . .
O174 Cl7 O171 106.7(21) . .
O183 Cl8 O181 109.9(35) . .
O183 Cl8 O182 108.8(28) . .
O181 Cl8 O182 102.6(31) . .
O183 Cl8 O184 122.9(30) . .
O181 Cl8 O184 96.1(38) . .
O182 Cl8 O184 113.8(25) . .
O192 Cl9 O191 113.4(24) . .
O192 Cl9 O193 109.8(22) . .
O191 Cl9 O193 109.3(23) . .
O192 Cl9 O194 114.1(24) . .
O191 Cl9 O194 106.1(26) . .
O193 Cl9 O194 103.6(20) . .
O202 Cl10 O203 113.9(23) . .
O202 Cl10 O204 110.1(23) . .
O203 Cl10 O204 109.9(22) . .
O202 Cl10 O201 107.7(22) . .
O203 Cl10 O201 108.2(23) . .
O204 Cl10 O201 106.8(21) . .
N1 C1 C2 107.9(37) . .
N1 C1 H1A 110.1(24) . .
C2 C1 H1A 110.1(31) . .
N1 C1 H1B 110.1(24) . .
C2 C1 H1B 110.1(26) . .
H1A C1 H1B 108.4 . .
C1 C2 C3 101.1(45) . .
C1 C2 H2A 111.6(28) . .
C3 C2 H2A 111.6(25) . .
C1 C2 H2B 111.6(26) . .
C3 C2 H2B 111.6(23) . .
H2A C2 H2B 109.4 . .
C2 C3 C4 99.5(35) . .
C2 C3 H3A 111.9(27) . .
C4 C3 H3A 111.9(19) . .
C2 C3 H3B 111.9(24) . .
C4 C3 H3B 111.9(24) . .
H3A C3 H3B 109.6 . .
N1 C4 C5 115.0(32) . .
N1 C4 C3 106.4(36) . .
C5 C4 C3 111.4(30) . .
N1 C4 H4A 107.9(25) . .
C5 C4 H4A 107.9(25) . .
C3 C4 H4A 107.9(28) . .
O2 C5 O1 125.1(30) . .
O2 C5 C4 118.3(34) . .
O1 C5 C4 116.6(29) . .
N2 C6 C7 106.7(38) . .
N2 C6 H6A 110.4(30) . .
C7 C6 H6A 110.4(32) . .
N2 C6 H6B 110.4(29) . .
C7 C6 H6B 110.4(28) . .
H6A C6 H6B 108.60(9) . .
C8 C7 C6 91.4(34) . .
C8 C7 H7A 113.4(35) . .
C6 C7 H7A 113.4(33) . .
C8 C7 H7B 113.4(32) . .
C6 C7 H7B 113.4(27) . .
H7A C7 H7B 110.70(7) . .
C7 C8 C9 105.0(40) . .
C7 C8 H8A 110.8(36) . .
C9 C8 H8A 110.7(23) . .
C7 C8 H8B 110.7(29) . .
C9 C8 H8B 110.7(28) . .
H8A C8 H8B 108.8 . .
N2 C9 C10 121.3(35) . .
N2 C9 C8 107.2(40) . .
C10 C9 C8 110.2(34) . .
N2 C9 H9A 105.6(24) . .
C10 C9 H9A 105.6(24) . .
C8 C9 H9A 105.6(25) . .
O4 C10 O3 127.7(30) . .
O4 C10 C9 125.7(37) . .
O3 C10 C9 106.5(41) . .
C12 C11 N3 106.2(37) . .
C12 C11 H11A 110.5(50) . .
N3 C11 H11A 110.5(33) . .
C12 C11 H11B 110.5(45) . .
N3 C11 H11B 110.5(32) . .
H11A C11 H11B 108.67(7) . .
C11 C12 C13 106.5(39) . .
C11 C12 H12A 110.4(50) . .
C13 C12 H12A 110.4(39) . .
C11 C12 H12B 110.4(45) . .
C13 C12 H12B 110.4(38) . .
H12A C12 H12B 108.64(7) . .
C14 C13 C12 110.4(35) . .
C14 C13 H13A 109.6(22) . .
C12 C13 H13A 109.6(39) . .
C14 C13 H13B 109.6(18) . .
C12 C13 H13B 109.6(38) . .
H13A C13 H13B 108.1 . .
C13 C14 C15 114.8(31) . .
C13 C14 N3 105.3(30) . .
C15 C14 N3 112.4(29) . .
C13 C14 H14A 108.0(22) . .
C15 C14 H14A 108.0(20) . .
N3 C14 H14A 108.0(22) . .
O6 C15 O5 122.6(28) . .
O6 C15 C14 119.9(36) . .
O5 C15 C14 117.5(35) . .
N4 C16 C17 103.3(30) . .
N4 C16 H16A 111.1(25) . .
C17 C16 H16A 111.1(33) . .
N4 C16 H16B 111.1(27) . .
C17 C16 H16B 111.1(29) . .
H16A C16 H16B 109.1 . .
C16 C17 C18 105.9(31) . .
C16 C17 H17A 110.5(26) . .
C18 C17 H17A 110.5(27) . .
C16 C17 H17B 110.5(34) . .
C18 C17 H17B 110.5(28) . .
H17A C17 H17B 108.7 . .
C19 C18 C17 102.4(32) . .
C19 C18 H18A 111.3(21) . .
C17 C18 H18A 111.3(24) . .
C19 C18 H18B 111.3(23) . .
C17 C18 H18B 111.3(29) . .
H18A C18 H18B 109.2 . .
N4 C19 C18 110.0(29) . .
N4 C19 C20 109.2(26) . .
C18 C19 C20 114.8(34) . .
N4 C19 H19A 107.5(20) . .
C18 C19 H19A 107.5(22) . .
C20 C19 H19A 107.5(18) . .
O7 C20 O8 126.3(29) . .
O7 C20 C19 118.9(27) . .
O8 C20 C19 114.7(27) . .
N5 C21 C22 111.8(39) . .
N5 C21 H21A 109.2(23) . .
C22 C21 H21A 109.2(36) . .
N5 C21 H21B 109.2(23) . .
C22 C21 H21B 109.2(28) . .
H21A C21 H21B 107.9 . .
C21 C22 C23 103.4(35) . .
C21 C22 H22A 111.1(35) . .
C23 C22 H22A 111.1(32) . .
C21 C22 H22B 111.1(31) . .
C23 C22 H22B 111.1(27) . .
H22A C22 H22B 109.04(6) . .
C24 C23 C22 100.0(33) . .
C24 C23 H23A 111.8(25) . .
C22 C23 H23A 111.8(27) . .
C24 C23 H23B 111.8(19) . .
C22 C23 H23B 111.8(32) . .
H23A C23 H23B 109.5 . .
C23 C24 N5 113.9(32) . .
C23 C24 C25 112.6(30) . .
N5 C24 C25 115.8(28) . .
C23 C24 H24A 104.3(26) . .
N5 C24 H24A 104.3(21) . .
C25 C24 H24A 104.3(21) . .
O10 C25 O9 128.0(28) . .
O10 C25 C24 120.5(32) . .
O9 C25 C24 111.5(30) . .
N6 C26 C27 106.3(34) . .
N6 C26 H26A 110.5(24) . .
C27 C26 H26A 110.5(28) . .
N6 C26 H26B 110.5(27) . .
C27 C26 H26B 110.5(32) . .
H26A C26 H26B 108.7 . .
C28 C27 C26 111.6(45) . .
C28 C27 H27A 124.2(34) . .
C26 C27 H27A 124.2(25) . .
C27 C28 C29 107.7(46) . .
C27 C28 H28A 126.1(32) . .
C29 C28 H28A 126.1(28) . .
N6 C29 C30 115.1(28) . .
N6 C29 C28 108.2(40) . .
C30 C29 C28 109.1(34) . .
N6 C29 H29A 108.1(26) . .
C30 C29 H29A 108.1(26) . .
C28 C29 H29A 108.1(29) . .
O12 C30 O11 123.1(35) . .
O12 C30 C29 118.1(29) . .
O11 C30 C29 117.9(32) . .
C32 C31 N7 102.8(41) . .
C32 C31 H31A 111.2(35) . .
N7 C31 H31A 111.2(26) . .
C32 C31 H31B 111.2(43) . .
N7 C31 H31B 111.2(26) . .
H31A C31 H31B 109.12(10) . .
C31 C32 C33 108.2(47) . .
C31 C32 H32A 110.1(37) . .
C33 C32 H32A 110.1(32) . .
C31 C32 H32B 110.1(42) . .
C33 C32 H32B 110.1(35) . .
H32A C32 H32B 108.40(7) . .
C32 C33 C34 106.9(39) . .
C32 C33 H33A 110.3(34) . .
C34 C33 H33A 110.3(19) . .
C32 C33 H33B 110.3(33) . .
C34 C33 H33B 110.3(27) . .
H33A C33 H33B 108.6 . .
N7 C34 C33 105.3(34) . .
N7 C34 C35 109.1(28) . .
C33 C34 C35 113.2(30) . .
N7 C34 H34A 109.7(23) . .
C33 C34 H34A 109.7(27) . .
C35 C34 H34A 109.7(22) . .
O14 C35 O13 128.4(30) . .
O14 C35 C34 116.5(25) . .
O13 C35 C34 115.1(27) . .
C37 C36 N8 110.6(29) . .
C37 C36 H36A 109.5(39) . .
N8 C36 H36A 109.5(19) . .
C37 C36 H36B 109.5(39) . .
N8 C36 H36B 109.5(20) . .
H36A C36 H36B 108.1 . .
C36 C37 C38 100.2(38) . .
C36 C37 H37A 111.7(32) . .
C38 C37 H37A 111.7(34) . .
C36 C37 H37B 111.7(44) . .
C38 C37 H37B 111.7(38) . .
H37A C37 H37B 109.48(6) . .
C39 C38 C37 112.1(37) . .
C39 C38 H38A 109.2(23) . .
C37 C38 H38A 109.2(32) . .
C39 C38 H38B 109.2(23) . .
C37 C38 H38B 109.2(39) . .
H38A C38 H38B 107.9 . .
N8 C39 C38 102.0(27) . .
N8 C39 C40 107.1(27) . .
C38 C39 C40 110.6(29) . .
N8 C39 H39A 112.2(18) . .
C38 C39 H39A 112.2(24) . .
C40 C39 H39A 112.2(15) . .
O15 C40 O16 128.6(27) . .
O15 C40 C39 117.3(28) . .
O16 C40 C39 113.6(27) . .
C42 C41 N9 109.7(34) . .
C42 C41 H41A 109.7(30) . .
N9 C41 H41A 109.7(22) . .
C42 C41 H41B 109.7(37) . .
N9 C41 H41B 109.7(22) . .
H41A C41 H41B 108.2 . .
C41 C42 C43 102.9(42) . .
C41 C42 H42A 111.2(33) . .
C43 C42 H42A 111.2(30) . .
C41 C42 H42B 111.2(37) . .
C43 C42 H42B 111.2(45) . .
H42A C42 H42B 109.1 . .
C44 C43 C42 109.3(37) . .
C44 C43 H43A 109.8(35) . .
C42 C43 H43A 109.8(38) . .
C44 C43 H43B 109.8(37) . .
C42 C43 H43B 109.8(42) . .
H43A C43 H43B 108.26(6) . .
C45 C44 C43 116.6(41) . .
C45 C44 N9 112.1(30) . .
C43 C44 N9 102.1(32) . .
C45 C44 H44A 108.5(23) . .
C43 C44 H44A 108.5(39) . .
N9 C44 H44A 108.5(20) . .
O18 C45 O17 117.4(32) . .
O18 C45 C44 124.7(39) . .
O17 C45 C44 117.8(32) . .
N10 C46 C47 106.7(33) . .
N10 C46 H46A 110.4(24) . .
C47 C46 H46A 110.4(32) . .
N10 C46 H46B 110.4(24) . .
C47 C46 H46B 110.4(32) . .
H46A C46 H46B 108.6 . .
C48 C47 C46 113.3(37) . .
C48 C47 H47A 108.9(30) . .
C46 C47 H47A 108.9(28) . .
C48 C47 H47B 108.9(34) . .
C46 C47 H47B 108.9(34) . .
H47A C47 H47B 107.74(6) . .
C47 C48 C49 102.3(35) . .
C47 C48 H48A 111.3(31) . .
C49 C48 H48A 111.3(19) . .
C47 C48 H48B 111.3(34) . .
C49 C48 H48B 111.3(24) . .
H48A C48 H48B 109.20(5) . .
N10 C49 C50 113.8(33) . .
N10 C49 C48 108.3(30) . .
C50 C49 C48 109.2(33) . .
N10 C49 H49A 108.5(21) . .
C50 C49 H49A 108.5(23) . .
C48 C49 H49A 108.5(25) . .
O20 C50 O19 122.7(27) . .
O20 C50 C49 123.5(32) . .
O19 C50 C49 113.2(35) . .
C52 C51 N11 112.9(30) . .
C52 C51 H51A 109.0(26) . .
N11 C51 H51A 109.0(23) . .
C52 C51 H51B 109.0(29) . .
N11 C51 H51B 109.0(21) . .
H51A C51 H51B 107.8 . .
C51 C52 C53 94.8(29) . .
C51 C52 H52A 112.8(26) . .
C53 C52 H52A 112.8(31) . .
C51 C52 H52B 112.8(29) . .
C53 C52 H52B 112.8(25) . .
H52A C52 H52B 110.23(6) . .
C54 C53 C52 119.3(40) . .
C54 C53 H53A 107.5(21) . .
C52 C53 H53A 107.5(19) . .
C54 C53 H53B 107.5(25) . .
C52 C53 H53B 107.5(30) . .
H53A C53 H53B 107.0 . .
C53 C54 N11 99.7(28) . .
C53 C54 C55 119.2(35) . .
N11 C54 C55 113.0(23) . .
C53 C54 H54A 108.1(24) . .
N11 C54 H54A 108.1(18) . .
C55 C54 H54A 108.1(17) . .
O22 C55 O21 127.4(31) . .
O22 C55 C54 118.7(24) . .
O21 C55 C54 113.9(26) . .
C57 C56 N12 98.1(33) . .
C57 C56 H56A 112.1(25) . .
N12 C56 H56A 112.2(23) . .
C57 C56 H56B 112.2(32) . .
N12 C56 H56B 112.2(25) . .
H56A C56 H56B 109.8 . .
C56 C57 C58 108.9(35) . .
C56 C57 H57A 109.9(28) . .
C58 C57 H57A 109.9(25) . .
C56 C57 H57B 109.9(31) . .
C58 C57 H57B 109.9(29) . .
H57A C57 H57B 108.3 . .
C59 C58 C57 101.3(33) . .
C59 C58 H58A 111.5(23) . .
C57 C58 H58A 111.5(26) . .
C59 C58 H58B 111.5(21) . .
C57 C58 H58B 111.5(29) . .
H58A C58 H58B 109.3 . .
C58 C59 C60 115.7(32) . .
C58 C59 N12 104.1(34) . .
C60 C59 N12 112.4(25) . .
C58 C59 H59A 108.1(22) . .
C60 C59 H59A 108.1(19) . .
N12 C59 H59A 108.1(19) . .
O24 C60 O23 120.3(34) . .
O24 C60 C59 121.0(30) . .
O23 C60 C59 117.5(31) . .
O62 C61 O61 124.9(35) . .
O62 C61 C62 118.6(40) . .
O61 C61 C62 116.5(39) . .
C61 C62 H62A 109.5(26) . .
C61 C62 H62B 109.5(24) . .
H62A C62 H62B 109.5 . .
C61 C62 H62C 109.5(22) . .
H62A C62 H62C 109.5 . .
H62B C62 H62C 109.5 . .
O64 C63 O63 125.2(32) . .
O64 C63 C64 119.6(37) . .
O63 C63 C64 114.8(32) . .
C63 C64 H64A 109.5(23) . .
C63 C64 H64B 109.5(27) . .
H64A C64 H64B 109.5 . .
C63 C64 H64C 109.5(27) . .
H64A C64 H64C 109.47(6) . .
H64B C64 H64C 109.5 . .
O66 C65 O65 120.2(35) . .
O66 C65 C66 128.6(51) . .
O65 C65 C66 111.2(51) . .
C65 C66 H66A 109.5(34) . .
C65 C66 H66B 109.5(30) . .
H66A C66 H66B 109.5 . .
C65 C66 H66C 109.5(33) . .
H66A C66 H66C 109.47(6) . .
H66B C66 H66C 109.47(9) . .
O68 C67 O67 125.4(36) . .
O68 C67 C68 123.1(37) . .
O67 C67 C68 110.9(33) . .
C67 C68 H68A 109.5(23) . .
C67 C68 H68B 109.5(24) . .
H68A C68 H68B 109.5 . .
C67 C68 H68C 109.5(20) . .
H68A C68 H68C 109.5 . .
H68B C68 H68C 109.5 . .
O70 C69 O69 127.8(31) . .
O70 C69 C70 120.4(36) . .
O69 C69 C70 110.6(37) . .
C69 C70 H70A 109.5(22) . .
C69 C70 H70B 109.5(23) . .
H70A C70 H70B 109.5 . .
C69 C70 H70C 109.5(27) . .
H70A C70 H70C 109.5 . .
H70B C70 H70C 109.5 . .
O71 C71 O72 125.0(29) . .
O71 C71 C72 115.7(27) . .
O72 C71 C72 119.1(30) . .
C71 C72 H72A 109.5(19) . .
C71 C72 H72B 109.5(22) . .
H72A C72 H72B 109.5 . .
C71 C72 H72C 109.5(20) . .
H72A C72 H72C 109.5 . .
H72B C72 H72C 109.5 . .
N13 C75 C76 107.9(17) . .
N13 C75 H75A 110.1(25) . .
C76 C75 H75A 110.1(34) . .
N13 C75 H75B 110.1(24) . .
C76 C75 H75B 110.1(27) . .
H75A C75 H75B 108.4 . .
C75 C76 C77 105.8(17) . .
C75 C76 H76A 110.6(30) . .
C77 C76 H76A 110.6(25) . .
C75 C76 H76B 110.6(33) . .
C77 C76 H76B 110.6(28) . .
H76A C76 H76B 108.73(5) . .
C76 C77 C78 106.8(17) . .
C76 C77 H77A 110.4(29) . .
C78 C77 H77A 110.4(20) . .
C76 C77 H77B 110.4(23) . .
C78 C77 H77B 110.4(19) . .
H77A C77 H77B 108.6 . .
C79 C78 C77 115.4(38) . .
C79 C78 N13 111.9(24) . .
C77 C78 N13 105.7(16) . .
C79 C78 H78A 107.9(28) . .
C77 C78 H78A 107.9(21) . .
N13 C78 H78A 107.9(21) . .
O26 C79 O25 121.4(31) . .
O26 C79 C78 119.8(27) . .
O25 C79 C78 115.6(28) . .
C1 N1 C4 105.9(35) . .
C1 N1 Cu14 112.3(31) . .
C4 N1 Cu14 107.0(21) . .
C1 N1 H1C 110.5(23) . .
C4 N1 H1C 110.5(25) . .
Cu14 N1 H1C 110.5(10) . .
C9 N2 C6 112.6(35) . .
C9 N2 Cu15 107.7(24) . .
C6 N2 Cu15 119.3(34) . .
C9 N2 H2C 105.3(24) . .
C6 N2 H2C 105.3(31) . .
Cu15 N2 H2C 105.3(9) . .
C14 N3 C11 109.7(33) . .
C14 N3 Cu17 109.5(19) . .
C11 N3 Cu17 122.1(35) . .
C14 N3 H3C 104.6(22) . .
C11 N3 H3C 104.6(32) . .
Cu17 N3 H3C 104.6(12) . .
C19 N4 C16 105.0(33) . .
C19 N4 Cu20 109.6(21) . .
C16 N4 Cu20 115.1(25) . .
C19 N4 H4B 109.0(19) . .
C16 N4 H4B 109.0(28) . .
Cu20 N4 H4B 109.0(10) . .
C21 N5 C24 104.8(32) . .
C21 N5 Cu22 118.3(29) . .
C24 N5 Cu22 107.8(17) . .
C21 N5 H5A 108.5(24) . .
C24 N5 H5A 108.5(19) . .
Cu22 N5 H5A 108.5(9) . .
C26 N6 C29 103.7(34) . .
C26 N6 Cu16 112.6(29) . .
C29 N6 Cu16 107.0(22) . .
C26 N6 H6C 111.1(28) . .
C29 N6 H6C 111.1(25) . .
Cu16 N6 H6C 111.1(12) . .
C34 N7 C31 101.6(34) . .
C34 N7 Cu18 108.2(22) . .
C31 N7 Cu18 115.6(29) . .
C34 N7 H7C 110.3(19) . .
C31 N7 H7C 110.3(27) . .
Cu18 N7 H7C 110.3(9) . .
C39 N8 C36 106.1(28) . .
C39 N8 Cu21 113.1(18) . .
C36 N8 Cu21 120.4(23) . .
C39 N8 H8C 105.3(18) . .
C36 N8 H8C 105.3(20) . .
Cu21 N8 H8C 105.3(9) . .
C41 N9 C44 103.8(27) . .
C41 N9 Cu13 121.0(25) . .
C44 N9 Cu13 110.8(20) . .
C41 N9 H9B 106.8(23) . .
C44 N9 H9B 106.8(20) . .
Cu13 N9 H9B 106.8(10) . .
C46 N10 C49 105.7(32) . .
C46 N10 Cu23 126.1(30) . .
C49 N10 Cu23 108.1(20) . .
C46 N10 H10A 105.0(24) . .
C49 N10 H10A 105.0(21) . .
Cu23 N10 H10A 105.0(9) . .
C51 N11 C54 106.3(27) . .
C51 N11 Cu24 123.8(22) . .
C54 N11 Cu24 109.5(20) . .
C51 N11 H11C 105.3(24) . .
C54 N11 H11C 105.3(18) . .
Cu24 N11 H11C 105.3(9) . .
C56 N12 C59 110.7(33) . .
C56 N12 Cu19 121.7(28) . .
C59 N12 Cu19 107.4(22) . .
C56 N12 H12C 105.2(25) . .
C59 N12 H12C 105.2(19) . .
Cu19 N12 H12C 105.2(11) . .
C75 N13 C78 107.9(15) . .
C75 N13 Cu25 114.6(30) . .
C78 N13 Cu25 105.2(20) . .
C75 N13 H13C 109.6(25) . .
C78 N13 H13C 109.6(21) . .
Cu25 N13 H13C 109.6(12) . .
C5 O1 Cu14 115.2(20) . .
C5 O1 Sm1 140.4(19) . .
Cu14 O1 Sm1 104.0(10) . .
C5 O2 Cu1 123.7(23) . .
C10 O3 Cu15 119.1(25) . .
C10 O3 Sm2 136.0(24) . .
Cu15 O3 Sm2 104.9(10) . .
C10 O4 Cu2 123.3(22) . .
C15 O5 Cu17 114.9(21) . .
C15 O5 Sm3 140.8(20) . .
Cu17 O5 Sm3 104.2(10) . .
C15 O6 Cu3 124.4(22) . .
C20 O7 Cu20 116.0(19) . .
C20 O7 Sm4 139.2(19) . .
Cu20 O7 Sm4 104.2(8) . .
C20 O8 Cu4 123.8(19) . .
C25 O9 Cu22 117.3(18) . .
C25 O9 Sm5 137.4(19) . .
Cu22 O9 Sm5 105.0(9) . .
C25 O10 Cu5 123.1(21) . .
C30 O11 Cu16 112.0(23) . .
C30 O11 Sm2 143.1(22) . .
Cu16 O11 Sm2 104.5(8) . .
C30 O12 Cu6 123.2(21) . .
C35 O13 Cu18 116.2(20) . .
C35 O13 Sm3 139.0(22) . .
Cu18 O13 Sm3 103.3(10) . .
C35 O14 Cu7 121.6(19) . .
C40 O15 Cu21 116.7(18) . .
C40 O15 Sm5 138.9(18) . .
Cu21 O15 Sm5 104.5(9) . .
C40 O16 Cu8 119.8(20) . .
C45 O17 Cu13 114.0(21) . .
C45 O17 Sm1 140.8(19) . .
Cu13 O17 Sm1 105.0(9) . .
C45 O18 Cu9 129.5(24) . .
C50 O19 Cu23 116.0(21) . .
C50 O19 Sm6 141.0(21) . .
Cu23 O19 Sm6 102.9(9) . .
C50 O20 Cu10 127.0(20) . .
C55 O21 Cu24 117.2(19) . .
C55 O21 Sm6 137.8(20) . .
Cu24 O21 Sm6 105.0(8) . .
C55 O22 Cu11 122.2(19) . .
C60 O23 Cu19 115.2(22) . .
C60 O23 Sm4 141.6(22) . .
Cu19 O23 Sm4 103.2(8) . .
C60 O24 Cu12 128.3(22) . .
C79 O25 Cu21 126.6(22) . .
C79 O26 Cu25 114.3(21) . .
Cu5 O30 Cu1 118.8(9) . .
Cu5 O30 Sm1 106.0(9) . .
Cu1 O30 Sm1 103.5(8) . .
Cu5 O30 H30A 109.4(6) . .
Cu1 O30 H30A 109.4(6) . .
Sm1 O30 H30A 109.4(5) . .
Cu1 O31 Cu6 117.4(10) . .
Cu1 O31 Sm2 104.9(8) . .
Cu6 O31 Sm2 102.4(8) . .
Cu1 O31 H31C 110.5(6) . .
Cu6 O31 H31C 110.5(6) . .
Sm2 O31 H31C 110.5(5) . .
Cu6 O32 Cu5 116.7(9) . .
Cu6 O32 Sm5 105.7(8) . .
Cu5 O32 Sm5 102.8(7) . .
Cu6 O32 H32C 110.4(6) . .
Cu5 O32 H32C 110.4(6) . .
Sm5 O32 H32C 110.4(5) . .
Cu2 O33 Cu6 118.8(12) . .
Cu2 O33 Sm2 103.2(8) . .
Cu6 O33 Sm2 102.9(8) . .
Cu2 O33 H33C 110.4(7) . .
Cu6 O33 H33C 110.4(7) . .
Sm2 O33 H33C 110.4(6) . .
Cu2 O34 Cu7 118.3(10) . .
Cu2 O34 Sm3 106.2(9) . .
Cu7 O34 Sm3 102.9(8) . .
Cu2 O34 H34B 109.7(6) . .
Cu7 O34 H34B 109.7(6) . .
Sm3 O34 H34B 109.7(5) . .
Cu7 O35 Cu6 114.1(9) . .
Cu7 O35 Sm5 104.4(8) . .
Cu6 O35 Sm5 104.7(8) . .
Cu7 O35 H35A 111.1(6) . .
Cu6 O35 H35A 111.1(6) . .
Sm5 O35 H35A 111.1(4) . .
Cu3 O36 Cu7 119.2(9) . .
Cu3 O36 Sm3 105.9(8) . .
Cu7 O36 Sm3 103.3(9) . .
Cu3 O36 H36C 109.3(6) . .
Cu7 O36 H36C 109.3(5) . .
Sm3 O36 H36C 109.3(4) . .
Cu3 O37 Cu8 114.6(9) . .
Cu3 O37 Sm4 104.6(8) . .
Cu8 O37 Sm4 103.9(8) . .
Cu3 O37 H37C 111.1(5) . .
Cu8 O37 H37C 111.1(5) . .
Sm4 O37 H37C 111.1(4) . .
Cu7 O38 Cu8 119.1(9) . .
Cu7 O38 Sm5 105.2(9) . .
Cu8 O38 Sm5 102.6(7) . .
Cu7 O38 H38C 109.8(6) . .
Cu8 O38 H38C 109.8(5) . .
Sm5 O38 H38C 109.8(4) . .
Cu5 O39 Cu4 114.7(9) . .
Cu5 O39 Sm1 105.4(8) . .
Cu4 O39 Sm1 104.0(7) . .
Cu5 O39 H39B 110.8(5) . .
Cu4 O39 H39B 110.8(5) . .
Sm1 O39 H39B 110.8(4) . .
Cu8 O40 Cu5 119.7(9) . .
Cu8 O40 Sm5 105.1(8) . .
Cu5 O40 Sm5 103.5(8) . .
Cu8 O40 H40A 109.3(5) . .
Cu5 O40 H40A 109.3(5) . .
Sm5 O40 H40A 109.3(4) . .
Cu8 O41 Cu4 115.7(9) . .
Cu8 O41 Sm4 107.3(8) . .
Cu4 O41 Sm4 102.6(8) . .
Cu8 O41 H41C 110.3(5) . .
Cu4 O41 H41C 110.3(5) . .
Sm4 O41 H41C 110.3(4) . .
Cu1 O42 Cu9 121.5(11) . .
Cu1 O42 Sm1 103.7(8) . .
Cu9 O42 Sm1 103.0(8) . .
Cu1 O42 H42C 109.3(6) . .
Cu9 O42 H42C 109.3(6) . .
Sm1 O42 H42C 109.3(5) . .
Cu10 O43 Cu1 115.3(10) . .
Cu10 O43 Sm2 104.7(7) . .
Cu1 O43 Sm2 103.7(7) . .
Cu10 O43 H43C 110.9(5) . .
Cu1 O43 H43C 110.9(5) . .
Sm2 O43 H43C 110.9(4) . .
Cu9 O44 Cu10 116.9(10) . .
Cu9 O44 Sm6 106.7(10) . .
Cu10 O44 Sm6 103.8(7) . .
Cu9 O44 H44B 109.7(5) . .
Cu10 O44 H44B 109.7(6) . .
Sm6 O44 H44B 109.7(5) . .
Cu4 O45 Cu9 118.4(9) . .
Cu4 O45 Sm1 105.8(9) . .
Cu9 O45 Sm1 102.2(9) . .
Cu4 O45 H45A 110.0(7) . .
Cu9 O45 H45A 110.0(7) . .
Sm1 O45 H45A 110.0(5) . .
Cu9 O46 Cu12 116.7(10) . .
Cu9 O46 Sm6 104.0(8) . .
Cu12 O46 Sm6 104.0(7) . .
Cu9 O46 H46C 110.6(6) . .
Cu12 O46 H46C 110.6(6) . .
Sm6 O46 H46C 110.6(5) . .
Cu12 O47 Cu4 120.6(11) . .
Cu12 O47 Sm4 105.5(8) . .
Cu4 O47 Sm4 103.3(8) . .
Cu12 O47 H47C 108.9(6) . .
Cu4 O47 H47C 108.9(6) . .
Sm4 O47 H47C 108.9(5) . .
Cu12 O48 Cu3 116.0(10) . .
Cu12 O48 Sm4 104.5(8) . .
Cu3 O48 Sm4 107.0(8) . .
Cu12 O48 H48C 109.7(6) . .
Cu3 O48 H48C 109.7(6) . .
Sm4 O48 H48C 109.7(5) . .
Cu11 O49 Cu3 118.8(10) . .
Cu11 O49 Sm3 105.6(10) . .
Cu3 O49 Sm3 102.2(8) . .
Cu11 O49 H49B 109.9(6) . .
Cu3 O49 H49B 109.9(7) . .
Sm3 O49 H49B 109.9(5) . .
Cu12 O50 Cu11 115.2(10) . .
Cu12 O50 Sm6 106.7(8) . .
Cu11 O50 Sm6 101.4(9) . .
Cu12 O50 H50A 111.0(7) . .
Cu11 O50 H50A 111.0(6) . .
Sm6 O50 H50A 111.0(5) . .
Cu11 O51 Cu10 118.5(9) . .
Cu11 O51 Sm6 104.3(8) . .
Cu10 O51 Sm6 104.2(7) . .
Cu11 O51 H51C 109.8(5) . .
Cu10 O51 H51C 109.8(5) . .
Sm6 O51 H51C 109.8(4) . .
Cu2 O52 Cu10 118.8(10) . .
Cu2 O52 Sm2 103.2(9) . .
Cu10 O52 Sm2 105.7(8) . .
Cu2 O52 H52C 109.5(5) . .
Cu10 O52 H52C 109.5(6) . .
Sm2 O52 H52C 109.5(4) . .
Cu2 O53 Cu11 114.9(9) . .
Cu2 O53 Sm3 105.7(8) . .
Cu11 O53 Sm3 103.3(7) . .
Cu2 O53 H53C 110.8(5) . .
Cu11 O53 H53C 110.8(5) . .
Sm3 O53 H53C 110.8(4) . .
Cu14 O54 Cu13 99.6(10) . .
Cu14 O54 Sm1 108.5(9) . .
Cu13 O54 Sm1 108.5(8) . .
Cu14 O54 H54B 113.1(6) . .
Cu13 O54 H54B 113.1(6) . .
Sm1 O54 H54B 113.1(5) . .
Cu15 O55 Cu16 99.5(9) . .
Cu15 O55 Sm2 109.7(10) . .
Cu16 O55 Sm2 108.2(8) . .
Cu15 O55 H55A 112.9(6) . .
Cu16 O55 H55A 112.9(6) . .
Sm2 O55 H55A 112.9(5) . .
Cu18 O56 Cu17 99.7(9) . .
Cu18 O56 Sm3 106.3(10) . .
Cu17 O56 Sm3 106.2(9) . .
Cu18 O56 H56C 114.4(6) . .
Cu17 O56 H56C 114.4(6) . .
Sm3 O56 H56C 114.4(5) . .
Cu19 O57 Cu20 102.1(9) . .
Cu19 O57 Sm4 107.5(9) . .
Cu20 O57 Sm4 106.8(9) . .
Cu19 O57 H57C 113.2(7) . .
Cu20 O57 H57C 113.2(6) . .
Sm4 O57 H57C 113.2(5) . .
Cu22 O58 Cu21 105.4(8) . .
Cu22 O58 Sm5 106.9(7) . .
Cu21 O58 Sm5 106.6(8) . .
Cu22 O58 H58C 112.5(6) . .
Cu21 O58 H58C 112.5(6) . .
Sm5 O58 H58C 112.5(4) . .
Cu23 O59 Cu24 99.5(9) . .
Cu23 O59 Sm6 107.7(9) . .
Cu24 O59 Sm6 107.7(8) . .
Cu23 O59 H59B 113.6(6) . .
Cu24 O59 H59B 113.6(7) . .
Sm6 O59 H59B 113.6(5) . .
C61 O61 Cu14 126.9(26) . .
C61 O62 Cu13 130.9(28) . .
C63 O63 Cu15 126.9(22) . .
C63 O64 Cu16 130.1(25) . .
C65 O65 Cu17 134.9(31) . .
C65 O66 Cu18 129.1(31) . .
C67 O67 Cu19 130.2(24) . .
C67 O68 Cu20 128.7(25) . .
C69 O69 Cu21 126.8(22) . .
C69 O70 Cu22 127.7(27) . .
C71 O71 Cu23 130.9(20) . .
C71 O72 Cu24 128.4(21) . .
Cl1 O111 Cu9 124.1(17) . .
Cl1 O111 Cu10 123.8(16) . .
Cu9 O111 Cu10 92.6(8) . .
Cl1 O111 Cu1 122.8(16) . .
Cu9 O111 Cu1 93.3(8) . .
Cu10 O111 Cu1 91.2(8) . .
Cl1 O112 Cu4 122.4(17) . .
Cl1 O112 Cu8 124.9(16) . .
Cu4 O112 Cu8 92.2(8) . .
Cl1 O112 Cu5 122.3(16) . .
Cu4 O112 Cu5 91.6(8) . .
Cu8 O112 Cu5 94.7(8) . .
Cl1 O113 Cu11 124.2(16) . .
Cl1 O113 Cu12 123.0(16) . .
Cu11 O113 Cu12 91.8(8) . .
Cl1 O113 Cu3 124.4(16) . .
Cu11 O113 Cu3 92.6(8) . .
Cu12 O113 Cu3 91.6(8) . .
Cl1 O114 Cu6 123.7(16) . .
Cl1 O114 Cu7 123.4(16) . .
Cu6 O114 Cu7 91.8(8) . .
Cl1 O114 Cu2 123.4(16) . .
Cu6 O114 Cu2 93.2(8) . .
Cu7 O114 Cu2 92.3(8) . .

loop_
_geom_bond_atom_site_label_1
_geom_bond_atom_site_label_2
_geom_bond_distance
_geom_bond_site_symmetry_2
Sm1 O54 2.44(2) .
Sm1 O73 2.45(2) .
Sm1 O30 2.45(2) .
Sm1 O74 2.46(3) .
Sm1 O45 2.47(2) .
Sm1 O42 2.47(2) .
Sm1 O39 2.49(2) .
Sm1 O1 2.53(2) .
Sm1 O17 2.55(2) .
Sm1 Cu9 3.480(4) .
Sm1 Cu1 3.484(4) .
Sm1 Cu5 3.535(4) .
Sm2 O55 2.42(2) .
Sm2 O33 2.46(2) .
Sm2 O31 2.46(2) .
Sm2 O52 2.46(2) .
Sm2 O75 2.48(2) .
Sm2 O43 2.48(2) .
Sm2 O76 2.49(2) .
Sm2 O11 2.50(2) .
Sm2 O3 2.56(3) .
Sm2 Cu2 3.472(4) .
Sm2 Cu6 3.483(4) .
Sm2 Cu1 3.533(4) .
Sm3 O36 2.40(2) .
Sm3 O53 2.45(2) .
Sm3 O78 2.45(2) .
Sm3 O34 2.46(2) .
Sm3 O49 2.47(2) .
Sm3 O56 2.48(2) .
Sm3 O77 2.49(2) .
Sm3 O5 2.55(2) .
Sm3 O13 2.56(2) .
Sm3 Cu3 3.477(4) .
Sm3 Cu7 3.480(4) .
Sm3 Cu11 3.523(4) .
Sm4 O48 2.42(2) .
Sm4 O47 2.43(2) .
Sm4 O41 2.44(2) .
Sm4 O79 2.46(2) .
Sm4 O37 2.48(2) .
Sm4 O57 2.50(2) .
Sm4 O80 2.52(2) .
Sm4 O7 2.57(2) .
Sm4 O23 2.60(2) .
Sm4 Cu12 3.475(4) .
Sm4 Cu4 3.479(4) .
Sm4 Cu8 3.540(4) .
Sm5 O40 2.43(2) .
Sm5 O81 2.43(2) .
Sm5 O32 2.44(2) .
Sm5 O82 2.46(2) .
Sm5 O35 2.47(2) .
Sm5 O38 2.47(2) .
Sm5 O58 2.51(2) .
Sm5 O9 2.53(2) .
Sm5 O15 2.56(2) .
Sm5 Cu5 3.483(4) .
Sm5 Cu8 3.492(4) .
Sm5 Cu7 3.528(4) .
Sm6 O51 2.42(2) .
Sm6 O44 2.43(2) .
Sm6 O59 2.43(2) .
Sm6 O50 2.45(2) .
Sm6 O84 2.48(2) .
Sm6 O46 2.50(2) .
Sm6 O21 2.53(2) .
Sm6 O83 2.53(3) .
Sm6 O19 2.58(2) .
Sm6 Cu11 3.463(4) .
Sm6 Cu10 3.483(4) .
Sm6 Cu9 3.537(4) .
Cu1 O42 1.94(2) .
Cu1 O30 1.97(2) .
Cu1 O31 1.98(2) .
Cu1 O43 1.99(2) .
Cu1 O111 2.35(2) .
Cu1 O2 2.37(2) .
Cu2 O34 1.95(2) .
Cu2 O52 1.95(2) .
Cu2 O33 1.95(2) .
Cu2 O53 1.97(2) .
Cu2 O4 2.31(2) .
Cu2 O114 2.34(2) .
Cu3 O36 1.94(2) .
Cu3 O37 1.98(2) .
Cu3 O48 1.98(2) .
Cu3 O49 1.98(2) .
Cu3 O6 2.31(2) .
Cu3 O113 2.34(2) .
Cu4 O45 1.96(2) .
Cu4 O47 1.99(2) .
Cu4 O39 2.00(2) .
Cu4 O41 2.00(2) .
Cu4 O112 2.31(2) .
Cu4 O8 2.35(2) .
Cu5 O39 1.94(2) .
Cu5 O30 1.96(2) .
Cu5 O40 1.99(2) .
Cu5 O32 2.00(2) .
Cu5 O112 2.31(2) .
Cu5 O10 2.34(2) .
Cu6 O32 1.98(2) .
Cu6 O33 1.98(2) .
Cu6 O35 1.99(2) .
Cu6 O31 1.99(2) .
Cu6 O114 2.32(2) .
Cu6 O12 2.37(2) .
Cu7 O38 1.95(2) .
Cu7 O34 1.97(2) .
Cu7 O35 1.98(2) .
Cu7 O36 2.03(2) .
Cu7 O114 2.32(2) .
Cu7 O14 2.39(2) .
Cu8 O41 1.93(2) .
Cu8 O40 1.95(2) .
Cu8 O38 1.98(2) .
Cu8 O37 2.00(2) .
Cu8 O112 2.31(2) .
Cu8 O16 2.32(2) .
Cu9 O42 1.95(2) .
Cu9 O44 1.96(2) .
Cu9 O46 1.97(2) .
Cu9 O45 1.98(2) .
Cu9 O18 2.31(2) .
Cu9 O111 2.32(2) .
Cu10 O52 1.95(2) .
Cu10 O43 1.96(2) .
Cu10 O44 1.98(2) .
Cu10 O51 1.98(2) .
Cu10 O20 2.31(2) .
Cu10 O111 2.33(2) .
Cu11 O49 1.93(2) .
Cu11 O51 1.96(2) .
Cu11 O50 2.01(2) .
Cu11 O53 2.03(2) .
Cu11 O113 2.32(2) .
Cu11 O22 2.38(2) .
Cu12 O47 1.92(2) .
Cu12 O50 1.95(2) .
Cu12 O48 1.97(2) .
Cu12 O46 1.98(2) .
Cu12 O113 2.33(2) .
Cu12 O24 2.39(2) .
Cu13 O62 1.94(2) .
Cu13 N9 1.96(3) .
Cu13 O17 1.96(2) .
Cu13 O54 1.98(2) .
Cu13 Cu14 2.988(7) .
Cu14 O54 1.93(2) .
Cu14 O61 1.95(2) .
Cu14 O1 1.96(2) .
Cu14 N1 2.02(4) .
Cu15 O63 1.93(2) .
Cu15 O3 1.96(2) .
Cu15 O55 1.97(2) .
Cu15 N2 1.99(3) .
Cu15 O85 2.39(3) .
Cu15 Cu16 3.015(6) .
Cu16 O64 1.93(2) .
Cu16 O55 1.98(2) .
Cu16 N6 1.99(3) .
Cu16 O11 2.00(2) .
Cu17 O5 1.96(2) .
Cu17 O56 1.98(3) .
Cu17 O65 1.98(3) .
Cu17 N3 1.99(3) .
Cu17 Cu18 3.019(8) .
Cu18 O66 1.96(2) .
Cu18 O56 1.97(2) .
Cu18 O13 1.97(2) .
Cu18 N7 1.99(3) .
Cu19 O67 1.94(3) .
Cu19 O57 1.95(2) .
Cu19 O23 1.97(2) .
Cu19 N12 2.02(3) .
Cu19 Cu20 3.040(6) .
Cu20 O57 1.96(2) .
Cu20 O7 1.97(2) .
Cu20 O68 1.99(2) .
Cu20 N4 2.03(3) .
Cu21 O58 1.96(2) .
Cu21 O15 1.97(2) .
Cu21 O69 1.98(2) .
Cu21 N8 2.00(3) .
Cu21 O25 2.35(2) .
Cu22 O58 1.92(2) .
Cu22 O70 1.96(2) .
Cu22 O9 1.96(2) .
Cu22 N5 2.00(3) .
Cu23 N10 1.92(3) .
Cu23 O71 1.94(2) .
Cu23 O19 1.98(2) .
Cu23 O59 2.00(2) .
Cu23 Cu24 3.046(6) .
Cu24 O21 1.98(2) .
Cu24 O72 1.99(2) .
Cu24 O59 2.00(2) .
Cu24 N11 2.01(3) .
Cu25 O26 1.89(2) .
Cu25 O26 1.89(2) 2_656
Cu25 N13 1.99(3) .
Cu25 N13 1.99(3) 2_656
Cl1 O111 1.45(2) .
Cl1 O112 1.47(2) .
Cl1 O114 1.48(2) .
Cl1 O113 1.48(2) .
Cl2 O123 1.32(3) .
Cl2 O124 1.37(3) .
Cl2 O121 1.39(3) .
Cl2 O122 1.43(3) .
Cl3 O132 1.38(3) .
Cl3 O131 1.39(3) .
Cl3 O134 1.43(3) .
Cl3 O133 1.43(3) .
Cl4 O143 1.34(3) .
Cl4 O142 1.42(5) .
Cl4 O144 1.44(3) .
Cl4 O141 1.45(4) .
Cl5 O154 1.28(3) .
Cl5 O152 1.39(3) .
Cl5 O153 1.39(4) .
Cl5 O151 1.40(5) .
Cl6 O162 1.33(4) .
Cl6 O163 1.42(3) .
Cl6 O161 1.47(5) .
Cl6 O164 1.53(5) .
Cl7 O172 1.40(2) .
Cl7 O173 1.46(2) .
Cl7 O174 1.47(2) .
Cl7 O171 1.48(2) .
Cl8 O183 1.32(4) .
Cl8 O181 1.33(4) .
Cl8 O182 1.41(4) .
Cl8 O184 1.44(4) .
Cl9 O192 1.31(3) .
Cl9 O191 1.41(4) .
Cl9 O193 1.42(3) .
Cl9 O194 1.45(3) .
Cl10 O202 1.42(2) .
Cl10 O203 1.43(2) .
Cl10 O204 1.47(2) .
Cl10 O201 1.48(3) .
C1 N1 1.47(6) .
C1 C2 1.49(7) .
C1 H1A 0.97 .
C1 H1B 0.97 .
C2 C3 1.54(7) .
C2 H2A 0.97 .
C2 H2B 0.97 .
C3 C4 1.58(6) .
C3 H3A 0.97 .
C3 H3B 0.97 .
C4 N1 1.48(5) .
C4 C5 1.50(4) .
C4 H4A 0.98 .
C5 O2 1.23(4) .
C5 O1 1.29(4) .
C6 N2 1.47(6) .
C6 C7 1.85(7) .
C6 H6A 0.97 .
C6 H6B 0.97 .
C7 C8 1.63(8) .
C7 H7A 0.97 .
C7 H7B 0.97 .
C8 C9 1.68(6) .
C8 H8A 0.97 .
C8 H8B 0.97 .
C9 N2 1.41(5) .
C9 C10 1.54(5) .
C9 H9A 0.98 .
C10 O4 1.21(6) .
C10 O3 1.36(5) .
C11 C12 1.49(3) .
C11 N3 1.51(3) .
C11 H11A 0.97 .
C11 H11B 0.97 .
C12 C13 1.52(3) .
C12 H12A 0.97 .
C12 H12B 0.97 .
C13 C14 1.48(3) .
C13 H13A 0.97 .
C13 H13B 0.97 .
C14 C15 1.49(3) .
C14 N3 1.50(3) .
C14 H14A 0.98 .
C15 O6 1.27(5) .
C15 O5 1.30(5) .
C16 N4 1.47(5) .
C16 C17 1.49(5) .
C16 H16A 0.97 .
C16 H16B 0.97 .
C17 C18 1.52(6) .
C17 H17A 0.97 .
C17 H17B 0.97 .
C18 C19 1.49(5) .
C18 H18A 0.97 .
C18 H18B 0.97 .
C19 N4 1.46(4) .
C19 C20 1.57(4) .
C19 H19A 0.98 .
C20 O7 1.23(3) .
C20 O8 1.25(4) .
C21 N5 1.33(6) .
C21 C22 1.51(6) .
C21 H21A 0.97 .
C21 H21B 0.97 .
C22 C23 1.62(7) .
C22 H22A 0.97 .
C22 H22B 0.97 .
C23 C24 1.44(5) .
C23 H23A 0.97 .
C23 H23B 0.97 .
C24 N5 1.46(5) .
C24 C25 1.52(4) .
C24 H24A 0.98 .
C25 O10 1.18(4) .
C25 O9 1.33(4) .
C26 N6 1.45(5) .
C26 C27 1.59(7) .
C26 H26A 0.97 .
C26 H26B 0.97 .
C27 C28 1.23(7) .
C27 H27A 0.93 .
C28 C29 1.55(6) .
C28 H28A 0.93 .
C29 N6 1.49(5) .
C29 C30 1.50(5) .
C29 H29A 0.98 .
C30 O12 1.24(4) .
C30 O11 1.32(4) .
C31 C32 1.41(7) .
C31 N7 1.58(6) .
C31 H31A 0.97 .
C31 H31B 0.97 .
C32 C33 1.44(6) .
C32 H32A 0.97 .
C32 H32B 0.97 .
C33 C34 1.52(6) .
C33 H33A 0.97 .
C33 H33B 0.97 .
C34 N7 1.49(5) .
C34 C35 1.59(4) .
C34 H34A 0.98 .
C35 O14 1.21(3) .
C35 O13 1.26(3) .
C36 C37 1.41(6) .
C36 N8 1.55(4) .
C36 H36A 0.97 .
C36 H36B 0.97 .
C37 C38 1.49(6) .
C37 H37A 0.97 .
C37 H37B 0.97 .
C38 C39 1.48(5) .
C38 H38A 0.97 .
C38 H38B 0.97 .
C39 N8 1.48(4) .
C39 C40 1.60(4) .
C39 H39A 0.98 .
C40 O15 1.24(4) .
C40 O16 1.31(4) .
C41 C42 1.37(6) .
C41 N9 1.54(4) .
C41 H41A 0.97 .
C41 H41B 0.97 .
C42 C43 1.49(5) .
C42 H42A 0.97 .
C42 H42B 0.97 .
C43 C44 1.45(5) .
C43 H43A 0.97 .
C43 H43B 0.97 .
C44 C45 1.40(5) .
C44 N9 1.55(4) .
C44 H44A 0.98 .
C45 O18 1.20(4) .
C45 O17 1.39(5) .
C46 N10 1.45(5) .
C46 C47 1.49(6) .
C46 H46A 0.97 .
C46 H46B 0.97 .
C47 C48 1.36(6) .
C47 H47A 0.97 .
C47 H47B 0.97 .
C48 C49 1.58(5) .
C48 H48A 0.97 .
C48 H48B 0.97 .
C49 N10 1.49(5) .
C49 C50 1.52(4) .
C49 H49A 0.98 .
C50 O20 1.18(4) .
C50 O19 1.28(4) .
C51 C52 1.43(5) .
C51 N11 1.46(4) .
C51 H51A 0.97 .
C51 H51B 0.97 .
C52 C53 1.49(5) .
C52 H52A 0.97 .
C52 H52B 0.97 .
C53 C54 1.37(5) .
C53 H53A 0.97 .
C53 H53B 0.97 .
C54 N11 1.50(4) .
C54 C55 1.58(5) .
C54 H54A 0.98 .
C55 O22 1.20(4) .
C55 O21 1.31(3) .
C56 C57 1.46(6) .
C56 N12 1.47(5) .
C56 H56A 0.97 .
C56 H56B 0.97 .
C57 C58 1.49(6) .
C57 H57A 0.97 .
C57 H57B 0.97 .
C58 C59 1.46(5) .
C58 H58A 0.97 .
C58 H58B 0.97 .
C59 C60 1.52(5) .
C59 N12 1.53(5) .
C59 H59A 0.98 .
C60 O24 1.19(4) .
C60 O23 1.28(4) .
C61 O62 1.20(5) .
C61 O61 1.30(5) .
C61 C62 1.54(5) .
C62 H62A 0.96 .
C62 H62B 0.96 .
C62 H62C 0.96 .
C63 O64 1.27(4) .
C63 O63 1.28(5) .
C63 C64 1.53(5) .
C64 H64A 0.96 .
C64 H64B 0.96 .
C64 H64C 0.96 .
C65 O66 1.25(6) .
C65 O65 1.26(6) .
C65 C66 1.40(5) .
C66 H66A 0.96 .
C66 H66B 0.96 .
C66 H66C 0.96 .
C67 O68 1.18(4) .
C67 O67 1.30(4) .
C67 C68 1.52(5) .
C68 H68A 0.96 .
C68 H68B 0.96 .
C68 H68C 0.96 .
C69 O70 1.19(5) .
C69 O69 1.36(5) .
C69 C70 1.60(4) .
C70 H70A 0.96 .
C70 H70B 0.96 .
C70 H70C 0.96 .
C71 O71 1.23(4) .
C71 O72 1.26(3) .
C71 C72 1.48(4) .
C72 H72A 0.96 .
C72 H72B 0.96 .
C72 H72C 0.96 .
C75 N13 1.48(3) .
C75 C76 1.48(3) .
C75 H75A 0.97 .
C75 H75B 0.97 .
C76 C77 1.50(3) .
C76 H76A 0.97 .
C76 H76B 0.97 .
C77 C78 1.50(3) .
C77 H77A 0.97 .
C77 H77B 0.97 .
C78 C79 1.48(3) .
C78 N13 1.51(2) .
C78 H78A 0.98 .
C79 O26 1.24(4) .
C79 O25 1.30(4) .
N1 H1C 0.91 .
N2 H2C 0.91 .
N3 H3C 0.91 .
N4 H4B 0.91 .
N5 H5A 0.91 .
N6 H6C 0.91 .
N7 H7C 0.91 .
N8 H8C 0.91 .
N9 H9B 0.91 .
N10 H10A 0.91 .
N11 H11C 0.91 .
N12 H12C 0.91 .
N13 H13C 0.91 .
O30 H30A 0.98 .
O31 H31C 0.98 .
O32 H32C 0.98 .
O33 H33C 0.98 .
O34 H34B 0.98 .
O35 H35A 0.98 .
O36 H36C 0.98 .
O37 H37C 0.98 .
O38 H38C 0.98 .
O39 H39B 0.98 .
O40 H40A 0.98 .
O41 H41C 0.98 .
O42 H42C 0.98 .
O43 H43C 0.98 .
O44 H44B 0.98 .
O45 H45A 0.98 .
O46 H46C 0.98 .
O47 H47C 0.98 .
O48 H48C 0.98 .
O49 H49B 0.98 .
O50 H50A 0.98 .
O51 H51C 0.98 .
O52 H52C 0.98 .
O53 H53C 0.98 .
O54 H54B 0.98 .
O55 H55A 0.98 .
O56 H56C 0.98 .
O57 H57C 0.98 .
O58 H58C 0.98 .
O59 H59B 0.98 .
O126 O126 0.99(15) 2_655
